data_4342659
loop_
_publ_author_name
'Rinck, Julia'
'Lan, Yanhua'
'Anson, Christopher E.'
'Powell, Annie K.'

_publ_section_title
;
 [In Process Citation].
;
_journal_issue 7
_journal_name_full 'Inorganic chemistry'
_journal_page_first 3107
_journal_page_last 3117
_journal_paper_doi 10.1021/ic502930p
_journal_volume 54
_journal_year 2015
_chemical_formula_moiety '(C82 H161.3 Cr4 N8.1 O37.3 Sm4), 2.5(C2 H3 N), 0.5(C H2 Cl2)'
_chemical_formula_sum 'C87.5 H169.8 Cl Cr4 N10.6 O37.3 Sm4'
_chemical_formula_weight 2812.19
_chemical_name_systematic
; 
 ? 
;
_space_group_IT_number 14
_symmetry_cell_setting monoclinic
_symmetry_space_group_name_Hall '-P 2yn'
_symmetry_space_group_name_H-M 'P 1 21/n 1'
_atom_sites_solution_hydrogens geom
_atom_sites_solution_primary direct
_atom_sites_solution_secondary difmap
_audit_creation_method SHELXL-97
_cell_angle_alpha 90.00
_cell_angle_beta 104.884(2)
_cell_angle_gamma 90.00
_cell_formula_units_Z 4
_cell_length_a 15.7763(3)
_cell_length_b 28.1989(7)
_cell_length_c 28.7364(6)
_cell_measurement_reflns_used 80883
_cell_measurement_temperature 180(2)
_cell_measurement_theta_max 26.11
_cell_measurement_theta_min 1.35
_cell_volume 12355.2(5)
_computing_cell_refinement 'X-Area 1.38 (Stoe & Cie GmbH, 2006)'
_computing_data_collection 'WinXpose 1.6.8 (Stoe & Cie GmbH, 2004)'
_computing_data_reduction 'X-Area 1.38 (Stoe & Cie GmbH, 2006)'
_computing_molecular_graphics 'Diamond 2.1 (Crystal Impact, 1998)'
_computing_publication_material 'SHELXTL 6.14 (BrukerAXS Inc., 2003)'
_computing_structure_refinement 'SHELXTL 6.14 (BrukerAXS Inc., 2003)'
_computing_structure_solution 'SHELXTL 6.14 (BrukerAXS Inc., 2003)'
_diffrn_ambient_temperature 180(2)
_diffrn_detector_area_resol_mean 6.667
_diffrn_measured_fraction_theta_full 0.962
_diffrn_measured_fraction_theta_max 0.956
_diffrn_measurement_device_type 'Stoe IPDS II'
_diffrn_measurement_method 'area detector'
_diffrn_radiation_monochromator graphite
_diffrn_radiation_source 'fine-focus sealed tube'
_diffrn_radiation_type MoK\a
_diffrn_radiation_wavelength 0.71073
_diffrn_reflns_av_R_equivalents 0.0327
_diffrn_reflns_av_sigmaI/netI 0.0390
_diffrn_reflns_limit_h_max 17
_diffrn_reflns_limit_h_min -19
_diffrn_reflns_limit_k_max 33
_diffrn_reflns_limit_k_min -34
_diffrn_reflns_limit_l_max 34
_diffrn_reflns_limit_l_min -30
_diffrn_reflns_number 50534
_diffrn_reflns_theta_full 25.00
_diffrn_reflns_theta_max 25.63
_diffrn_reflns_theta_min 1.35
_exptl_absorpt_coefficient_mu 2.303
_exptl_absorpt_correction_T_max 0.660
_exptl_absorpt_correction_T_min 0.565
_exptl_absorpt_correction_type multi-scan
_exptl_absorpt_process_details
;
XPREP in SHELXTL 6.14 (BrukerAXS Inc., 2003)
;
_exptl_crystal_colour pink
_exptl_crystal_density_diffrn 1.512
_exptl_crystal_density_method 'not measured'
_exptl_crystal_description block
_exptl_crystal_F_000 5714
_exptl_crystal_size_max 0.28
_exptl_crystal_size_mid 0.24
_exptl_crystal_size_min 0.22
_refine_diff_density_max 0.539
_refine_diff_density_min -0.833
_refine_diff_density_rms 0.085
_refine_ls_extinction_method none
_refine_ls_goodness_of_fit_ref 1.048
_refine_ls_hydrogen_treatment constr
_refine_ls_matrix_type full
_refine_ls_number_parameters 1252
_refine_ls_number_reflns 22309
_refine_ls_number_restraints 259
_refine_ls_restrained_S_all 1.055
_refine_ls_R_factor_all 0.0740
_refine_ls_R_factor_gt 0.0512
_refine_ls_shift/su_max 0.002
_refine_ls_shift/su_mean 0.000
_refine_ls_structure_factor_coef Fsqd
_refine_ls_weighting_details 'calc w=1/[\s^2^(Fo^2^)+(0.0669P)^2^+10.6491P] where P=(Fo^2^+2Fc^2^)/3'
_refine_ls_weighting_scheme calc
_refine_ls_wR_factor_gt 0.1212
_refine_ls_wR_factor_ref 0.1306
_reflns_number_gt 16973
_reflns_number_total 22309
_reflns_threshold_expression >2sigma(I)
_cod_data_source_file ic502930p_si_002.cif
_cod_data_source_block jr828n
_cod_depositor_comments 'Adding full bibliography for 4342656--4342666.cif.'
_cod_original_sg_symbol_H-M 'P 21/n'
_cod_database_code 4342659

loop_
_symmetry_equiv_pos_as_xyz
'x, y, z'
'-x+1/2, y+1/2, -z+1/2'
'-x, -y, -z'
'x-1/2, -y-1/2, z-1/2'

loop_
_atom_site_label
_atom_site_type_symbol
_atom_site_fract_x
_atom_site_fract_y
_atom_site_fract_z
_atom_site_U_iso_or_equiv
_atom_site_adp_type
_atom_site_occupancy
_atom_site_symmetry_multiplicity
_atom_site_calc_flag
_atom_site_refinement_flags
_atom_site_disorder_assembly
_atom_site_disorder_group
Sm1 Sm 0.65284(2) 0.479574(10) 0.344151(12) 0.05036(9) Uani 1 1 d . . .
Sm2 Sm 0.38982(2) 0.416163(11) 0.276304(13) 0.05357(9) Uani 1 1 d . . .
Sm3 Sm 0.34308(2) 0.529731(11) 0.167024(13) 0.05746(10) Uani 1 1 d . . .
Sm4 Sm 0.60508(2) 0.591579(11) 0.231099(13) 0.05540(9) Uani 1 1 d . . .
Cr1 Cr 0.55994(7) 0.37360(3) 0.36545(4) 0.0520(2) Uani 1 1 d . . .
Cr2 Cr 0.20638(6) 0.44016(3) 0.18418(4) 0.0543(2) Uani 1 1 d . . .
Cr3 Cr 0.44689(7) 0.62326(3) 0.12934(4) 0.0577(3) Uani 1 1 d . . .
Cr4 Cr 0.77128(7) 0.58079(3) 0.33444(4) 0.0534(2) Uani 1 1 d . . .
O1 O 0.5519(3) 0.41279(13) 0.30807(15) 0.0537(10) Uani 1 1 d . A .
H1 H 0.5776 0.3950 0.2848 0.064 Uiso 1 1 calc R . .
O2A O 0.2901(14) 0.4820(8) 0.2257(6) 0.050(3) Uani 0.60 1 d P A 1
H2A H 0.2619 0.5022 0.2461 0.061 Uiso 0.60 1 calc PR A 1
N11B N 0.281(3) 0.4859(16) 0.2374(14) 0.050(3) Uani 0.40 1 d PD A 2
N12B N 0.2359(9) 0.5093(4) 0.2552(5) 0.060(3) Uiso 0.40 1 d PD A 2
N13B N 0.1987(11) 0.5324(5) 0.2770(6) 0.078(4) Uiso 0.40 1 d PD A 2
O3A O 0.4839(7) 0.5607(5) 0.1574(5) 0.046(2) Uani 0.70 1 d P A 1
H3A H 0.5087 0.5405 0.1355 0.056 Uiso 0.70 1 calc PR A 1
N21B N 0.505(3) 0.5606(17) 0.1536(17) 0.046(2) Uani 0.30 1 d PD A 2
N22B N 0.5218(13) 0.5377(7) 0.1228(7) 0.068(5) Uiso 0.30 1 d PD A 2
N23B N 0.5539(16) 0.5163(8) 0.0969(8) 0.086(6) Uiso 0.30 1 d PD A 2
O4 O 0.6458(3) 0.56417(13) 0.31539(15) 0.0527(10) Uani 1 1 d . A .
H4 H 0.6140 0.5837 0.3345 0.063 Uiso 1 1 calc R . .
N1 N 0.5502(4) 0.34859(19) 0.4330(2) 0.0681(15) Uani 1 1 d D A .
C1A C 0.5671(10) 0.3883(4) 0.4666(5) 0.064(3) Uiso 0.50 1 d PD A 1
H1A1 H 0.5939 0.3767 0.4996 0.076 Uiso 0.50 1 calc PR A 1
H1A2 H 0.5113 0.4045 0.4665 0.076 Uiso 0.50 1 calc PR A 1
C1B C 0.6220(11) 0.3777(6) 0.4659(6) 0.088(5) Uiso 0.50 1 d PD A 2
H1B1 H 0.6105 0.3790 0.4982 0.106 Uiso 0.50 1 calc PR A 2
H1B2 H 0.6786 0.3611 0.4694 0.106 Uiso 0.50 1 calc PR A 2
C2 C 0.6305(6) 0.4236(3) 0.4507(3) 0.083(2) Uani 1 1 d . . .
H2B H 0.6306 0.4542 0.4675 0.100 Uiso 0.50 1 calc PR A 1
H2C H 0.6908 0.4107 0.4597 0.100 Uiso 0.50 1 calc PR A 1
H2D H 0.6927 0.4331 0.4623 0.100 Uiso 0.50 1 calc PR A 2
H2E H 0.5957 0.4448 0.4660 0.100 Uiso 0.50 1 calc PR A 2
O5 O 0.6038(3) 0.43082(14) 0.40037(15) 0.0572(10) Uani 1 1 d . A .
C3A C 0.4531(8) 0.3370(6) 0.4233(6) 0.073(4) Uiso 0.50 1 d PD A 1
H3A1 H 0.4431 0.3043 0.4107 0.088 Uiso 0.50 1 calc PR A 1
H3A2 H 0.4359 0.3382 0.4541 0.088 Uiso 0.50 1 calc PR A 1
C3B C 0.4640(9) 0.3634(6) 0.4385(6) 0.074(4) Uiso 0.50 1 d PD A 2
H3B1 H 0.4697 0.3941 0.4556 0.089 Uiso 0.50 1 calc PR A 2
H3B2 H 0.4424 0.3396 0.4581 0.089 Uiso 0.50 1 calc PR A 2
C4 C 0.3997(6) 0.3680(4) 0.3905(3) 0.100(3) Uani 1 1 d . . .
H4A H 0.3465 0.3505 0.3733 0.120 Uiso 0.50 1 calc PR A 1
H4B H 0.3807 0.3938 0.4089 0.120 Uiso 0.50 1 calc PR A 1
H4C H 0.3767 0.3362 0.3792 0.120 Uiso 0.50 1 calc PR A 2
H4D H 0.3497 0.3878 0.3939 0.120 Uiso 0.50 1 calc PR A 2
O6 O 0.4371(3) 0.38848(16) 0.35634(16) 0.0601(11) Uani 1 1 d . A .
C5A C 0.5996(12) 0.3048(5) 0.4502(6) 0.063(5) Uiso 0.50 1 d PD A 1
H5A1 H 0.6629 0.3122 0.4564 0.076 Uiso 0.50 1 calc PR A 1
H5A2 H 0.5855 0.2814 0.4237 0.076 Uiso 0.50 1 calc PR A 1
C6A C 0.585(2) 0.2813(7) 0.4950(9) 0.088(16) Uiso 0.50 1 d PD A 1
H6A1 H 0.5218 0.2733 0.4899 0.106 Uiso 0.50 1 calc PR A 1
H6A2 H 0.6015 0.3033 0.5227 0.106 Uiso 0.50 1 calc PR A 1
C7A C 0.6409(11) 0.2353(5) 0.5059(6) 0.076(4) Uiso 0.50 1 d PD A 1
H7A1 H 0.6990 0.2409 0.4997 0.092 Uiso 0.50 1 calc PR A 1
H7A2 H 0.6502 0.2267 0.5403 0.092 Uiso 0.50 1 calc PR A 1
C8A C 0.5955(12) 0.1953(5) 0.4749(6) 0.086(5) Uiso 0.50 1 d PD A 1
H8A1 H 0.6320 0.1667 0.4816 0.129 Uiso 0.50 1 calc PR A 1
H8A2 H 0.5861 0.2039 0.4409 0.129 Uiso 0.50 1 calc PR A 1
H8A3 H 0.5389 0.1891 0.4818 0.129 Uiso 0.50 1 calc PR A 1
C5B C 0.5741(14) 0.2974(5) 0.4405(7) 0.075(6) Uiso 0.50 1 d PD A 2
H5B1 H 0.6288 0.2921 0.4303 0.090 Uiso 0.50 1 calc PR A 2
H5B2 H 0.5274 0.2785 0.4188 0.090 Uiso 0.50 1 calc PR A 2
C6B C 0.588(2) 0.2782(7) 0.4909(8) 0.085(15) Uiso 0.50 1 d PD A 2
H6B1 H 0.5376 0.2881 0.5035 0.102 Uiso 0.50 1 calc PR A 2
H6B2 H 0.6413 0.2928 0.5117 0.102 Uiso 0.50 1 calc PR A 2
C7B C 0.5967(19) 0.2241(8) 0.4949(11) 0.159(11) Uiso 0.50 1 d PD A 2
H7B1 H 0.6435 0.2135 0.4801 0.191 Uiso 0.50 1 calc PR A 2
H7B2 H 0.6137 0.2149 0.5293 0.191 Uiso 0.50 1 calc PR A 2
C8B C 0.513(2) 0.2005(11) 0.4705(14) 0.216(16) Uiso 0.50 1 d PD A 2
H8B1 H 0.5209 0.1660 0.4721 0.324 Uiso 0.50 1 calc PR A 2
H8B2 H 0.4950 0.2105 0.4368 0.324 Uiso 0.50 1 calc PR A 2
H8B3 H 0.4674 0.2094 0.4866 0.324 Uiso 0.50 1 calc PR A 2
N2 N 0.1457(4) 0.39095(18) 0.1308(2) 0.0646(14) Uani 1 1 d . A .
C9 C 0.1971(6) 0.3470(3) 0.1406(3) 0.082(2) Uani 1 1 d . . .
H9A H 0.1564 0.3197 0.1374 0.099 Uiso 1 1 calc R A .
H9B H 0.2308 0.3432 0.1161 0.099 Uiso 1 1 calc R . .
C10 C 0.2578(8) 0.3459(3) 0.1884(4) 0.123(4) Uani 1 1 d . A .
H10A H 0.2271 0.3327 0.2115 0.148 Uiso 1 1 calc R . .
H10B H 0.3071 0.3245 0.1877 0.148 Uiso 1 1 calc R . .
O7 O 0.2911(3) 0.39000(14) 0.20447(16) 0.0578(10) Uani 1 1 d . A .
C11 C 0.1510(5) 0.4145(3) 0.0849(3) 0.076(2) Uani 1 1 d . . .
H11A H 0.1052 0.4393 0.0760 0.092 Uiso 1 1 calc R A .
H11B H 0.1409 0.3909 0.0586 0.092 Uiso 1 1 calc R . .
C12 C 0.2419(6) 0.4368(3) 0.0920(3) 0.083(2) Uani 1 1 d . A .
H12A H 0.2861 0.4118 0.0926 0.100 Uiso 1 1 calc R . .
H12B H 0.2420 0.4587 0.0651 0.100 Uiso 1 1 calc R . .
O8 O 0.2630(3) 0.46208(14) 0.13636(16) 0.0586(10) Uani 1 1 d . A .
C13 C 0.0513(5) 0.3831(3) 0.1303(3) 0.080(2) Uani 1 1 d D . .
H13A H 0.0232 0.4145 0.1302 0.096 Uiso 1 1 calc R A .
H13B H 0.0496 0.3671 0.1607 0.096 Uiso 1 1 calc R . .
C14 C -0.0032(6) 0.3546(3) 0.0891(4) 0.106(3) Uani 1 1 d D A .
H14A H 0.0211 0.3222 0.0890 0.127 Uiso 0.50 1 calc PR B 1
H14B H -0.0044 0.3700 0.0579 0.127 Uiso 0.50 1 calc PR B 1
H14C H -0.0173 0.3751 0.0602 0.127 Uiso 0.50 1 calc PR B 2
H14D H 0.0336 0.3282 0.0825 0.127 Uiso 0.50 1 calc PR B 2
C15A C -0.0987(10) 0.3526(9) 0.0974(8) 0.103(7) Uiso 0.50 1 d PD A 1
H15A H -0.0970 0.3338 0.1266 0.124 Uiso 0.50 1 calc PR A 1
H15B H -0.1174 0.3852 0.1029 0.124 Uiso 0.50 1 calc PR A 1
C16A C -0.1642(16) 0.3315(12) 0.0559(10) 0.176(13) Uiso 0.50 1 d PD A 1
H16A H -0.2219 0.3313 0.0627 0.264 Uiso 0.50 1 calc PR A 1
H16B H -0.1469 0.2989 0.0508 0.264 Uiso 0.50 1 calc PR A 1
H16C H -0.1669 0.3503 0.0269 0.264 Uiso 0.50 1 calc PR A 1
C15B C -0.0872(13) 0.3338(10) 0.0948(9) 0.138(11) Uiso 0.50 1 d PD A 2
H15C H -0.0744 0.3132 0.1237 0.166 Uiso 0.50 1 calc PR A 2
H15D H -0.1259 0.3597 0.1001 0.166 Uiso 0.50 1 calc PR A 2
C16B C -0.1344(17) 0.3054(10) 0.0521(10) 0.150(10) Uiso 0.50 1 d PD A 2
H16D H -0.1910 0.2948 0.0566 0.225 Uiso 0.50 1 calc PR A 2
H16E H -0.0990 0.2777 0.0487 0.225 Uiso 0.50 1 calc PR A 2
H16F H -0.1443 0.3250 0.0231 0.225 Uiso 0.50 1 calc PR A 2
N3 N 0.3930(4) 0.69168(19) 0.1139(3) 0.0772(18) Uani 1 1 d . . .
C17 C 0.3013(6) 0.6860(3) 0.1155(4) 0.105(3) Uani 1 1 d . A .
H17A H 0.2810 0.7163 0.1263 0.126 Uiso 1 1 calc R . .
H17B H 0.2652 0.6798 0.0824 0.126 Uiso 1 1 calc R . .
C18 C 0.2859(7) 0.6486(3) 0.1466(5) 0.116(4) Uani 1 1 d . . .
H18A H 0.2918 0.6618 0.1792 0.139 Uiso 1 1 calc R A .
H18B H 0.2248 0.6373 0.1344 0.139 Uiso 1 1 calc R . .
O9 O 0.3414(3) 0.61081(15) 0.15005(17) 0.0639(11) Uani 1 1 d . A .
C19 C 0.4472(8) 0.7216(3) 0.1520(4) 0.129(4) Uani 1 1 d . A .
H19A H 0.4852 0.7415 0.1374 0.155 Uiso 1 1 calc R . .
H19B H 0.4075 0.7434 0.1634 0.155 Uiso 1 1 calc R . .
C20 C 0.5005(8) 0.6990(3) 0.1922(4) 0.129(5) Uani 1 1 d . . .
H20A H 0.5604 0.7122 0.1977 0.155 Uiso 1 1 calc R A .
H20B H 0.4788 0.7075 0.2205 0.155 Uiso 1 1 calc R . .
O10 O 0.5067(3) 0.65016(14) 0.19069(17) 0.0628(11) Uani 1 1 d . A .
C21 C 0.3987(7) 0.7085(3) 0.0640(4) 0.106(3) Uani 1 1 d D . .
H21A H 0.4615 0.7097 0.0642 0.127 Uiso 1 1 calc R . .
H21B H 0.3709 0.6839 0.0404 0.127 Uiso 1 1 calc R . .
C22 C 0.3593(8) 0.7545(3) 0.0458(4) 0.126(4) Uani 1 1 d D . .
H22A H 0.3919 0.7804 0.0660 0.151 Uiso 1 1 calc R . .
H22B H 0.2978 0.7555 0.0481 0.151 Uiso 1 1 calc R . .
C23 C 0.3617(8) 0.7622(4) -0.0071(4) 0.134(4) Uani 1 1 d D . .
H23A H 0.3328 0.7347 -0.0261 0.160 Uiso 1 1 calc R . .
H23B H 0.3260 0.7906 -0.0194 0.160 Uiso 1 1 calc R . .
C24 C 0.4475(9) 0.7683(5) -0.0166(5) 0.166(6) Uani 1 1 d D . .
H24A H 0.4402 0.7724 -0.0513 0.249 Uiso 1 1 calc R . .
H24B H 0.4837 0.7403 -0.0055 0.249 Uiso 1 1 calc R . .
H24C H 0.4761 0.7965 0.0004 0.249 Uiso 1 1 calc R . .
N4 N 0.9077(3) 0.58319(17) 0.3379(2) 0.0610(13) Uani 1 1 d D A .
C25A C 0.9097(8) 0.6108(4) 0.2926(4) 0.050(3) Uiso 0.50 1 d PD A 1
H25A H 0.9047 0.6452 0.2984 0.060 Uiso 0.50 1 calc PR A 1
H25B H 0.9660 0.6051 0.2844 0.060 Uiso 0.50 1 calc PR A 1
C25B C 0.9158(13) 0.5837(7) 0.2889(5) 0.092(5) Uiso 0.50 1 d PD A 2
H25C H 0.9361 0.5520 0.2815 0.111 Uiso 0.50 1 calc PR A 2
H25D H 0.9618 0.6069 0.2868 0.111 Uiso 0.50 1 calc PR A 2
C26 C 0.8359(5) 0.5954(3) 0.2521(3) 0.083(2) Uani 1 1 d . . .
H26A H 0.8238 0.6206 0.2272 0.099 Uiso 0.50 1 calc PR A 1
H26B H 0.8535 0.5665 0.2375 0.099 Uiso 0.50 1 calc PR A 1
H26C H 0.8372 0.6295 0.2441 0.099 Uiso 0.50 1 calc PR A 2
H26D H 0.8348 0.5771 0.2226 0.099 Uiso 0.50 1 calc PR A 2
O11 O 0.7587(3) 0.58598(15) 0.26628(16) 0.0594(11) Uani 1 1 d . A .
C27A C 0.9354(8) 0.5338(3) 0.3341(5) 0.049(3) Uiso 0.50 1 d PD A 1
H27A H 0.9973 0.5299 0.3525 0.059 Uiso 0.50 1 calc PR A 1
H27B H 0.9310 0.5260 0.3000 0.059 Uiso 0.50 1 calc PR A 1
C27B C 0.9365(14) 0.5360(5) 0.3605(8) 0.103(6) Uiso 0.50 1 d PD A 2
H27C H 0.9864 0.5251 0.3483 0.124 Uiso 0.50 1 calc PR A 2
H27D H 0.9592 0.5411 0.3956 0.124 Uiso 0.50 1 calc PR A 2
C28 C 0.8771(5) 0.5003(3) 0.3540(3) 0.079(2) Uani 1 1 d . . .
H28A H 0.8849 0.4674 0.3438 0.095 Uiso 0.50 1 calc PR A 1
H28B H 0.8946 0.5012 0.3897 0.095 Uiso 0.50 1 calc PR A 1
H28C H 0.8847 0.4835 0.3851 0.095 Uiso 0.50 1 calc PR A 2
H28D H 0.8908 0.4774 0.3309 0.095 Uiso 0.50 1 calc PR A 2
O12 O 0.7893(3) 0.51327(14) 0.33753(17) 0.0588(11) Uani 1 1 d . A .
C29 C 0.9580(5) 0.6137(3) 0.3767(3) 0.087(2) Uani 1 1 d D . .
H29A H 0.9521 0.6004 0.4076 0.104 Uiso 1 1 calc R A .
H29B H 0.9299 0.6453 0.3729 0.104 Uiso 1 1 calc R . .
C30 C 1.0545(5) 0.6208(3) 0.3809(3) 0.079(2) Uani 1 1 d D A .
H30A H 1.0615 0.6439 0.3562 0.095 Uiso 0.50 1 calc PR C 1
H30B H 1.0804 0.5903 0.3743 0.095 Uiso 0.50 1 calc PR C 1
H30C H 1.0631 0.6235 0.3481 0.095 Uiso 0.50 1 calc PR C 2
H30D H 1.0865 0.5922 0.3959 0.095 Uiso 0.50 1 calc PR C 2
C31A C 1.1048(8) 0.6388(6) 0.4308(5) 0.071(4) Uiso 0.50 1 d PD A 1
H31A H 1.0772 0.6686 0.4377 0.086 Uiso 0.50 1 calc PR A 1
H31B H 1.0988 0.6152 0.4552 0.086 Uiso 0.50 1 calc PR A 1
C32A C 1.1990(10) 0.6477(8) 0.4359(8) 0.110(7) Uiso 0.50 1 d PD A 1
H32A H 1.2265 0.6584 0.4688 0.165 Uiso 0.50 1 calc PR A 1
H32B H 1.2058 0.6722 0.4129 0.165 Uiso 0.50 1 calc PR A 1
H32C H 1.2272 0.6184 0.4294 0.165 Uiso 0.50 1 calc PR A 1
C31B C 1.0952(12) 0.6636(6) 0.4097(8) 0.114(7) Uiso 0.50 1 d PD A 2
H31C H 1.0702 0.6925 0.3918 0.137 Uiso 0.50 1 calc PR A 2
H31D H 1.0784 0.6636 0.4406 0.137 Uiso 0.50 1 calc PR A 2
C32B C 1.1918(11) 0.6660(9) 0.4200(9) 0.119(8) Uiso 0.50 1 d PD A 2
H32D H 1.2131 0.6934 0.4407 0.178 Uiso 0.50 1 calc PR A 2
H32E H 1.2090 0.6692 0.3898 0.178 Uiso 0.50 1 calc PR A 2
H32F H 1.2172 0.6369 0.4365 0.178 Uiso 0.50 1 calc PR A 2
O13 O 0.6820(3) 0.35016(14) 0.37514(16) 0.0559(10) Uani 1 1 d . A .
O14 O 0.7569(3) 0.41495(14) 0.36389(18) 0.0613(11) Uani 1 1 d . A .
C33 C 0.7520(4) 0.3727(2) 0.3757(2) 0.0549(15) Uani 1 1 d . . .
C34 C 0.8367(4) 0.3436(2) 0.3905(3) 0.0683(19) Uani 1 1 d D A .
C35A C 0.8381(11) 0.3158(6) 0.4361(5) 0.072(4) Uiso 0.50 1 d PD A 1
H35A H 0.7831 0.2981 0.4317 0.108 Uiso 0.50 1 calc PR A 1
H35B H 0.8445 0.3378 0.4632 0.108 Uiso 0.50 1 calc PR A 1
H35C H 0.8875 0.2936 0.4428 0.108 Uiso 0.50 1 calc PR A 1
C36A C 0.9179(9) 0.3719(5) 0.3919(7) 0.081(4) Uiso 0.50 1 d PD A 1
H36A H 0.9695 0.3513 0.4014 0.122 Uiso 0.50 1 calc PR A 1
H36B H 0.9230 0.3978 0.4152 0.122 Uiso 0.50 1 calc PR A 1
H36C H 0.9143 0.3851 0.3599 0.122 Uiso 0.50 1 calc PR A 1
C37A C 0.8318(13) 0.3104(6) 0.3473(5) 0.085(5) Uiso 0.50 1 d PD A 1
H37A H 0.7800 0.2900 0.3427 0.127 Uiso 0.50 1 calc PR A 1
H37B H 0.8847 0.2908 0.3535 0.127 Uiso 0.50 1 calc PR A 1
H37C H 0.8275 0.3294 0.3182 0.127 Uiso 0.50 1 calc PR A 1
C35B C 0.8297(14) 0.2996(6) 0.4183(7) 0.095(6) Uiso 0.50 1 d PD A 2
H35D H 0.8012 0.3071 0.4439 0.142 Uiso 0.50 1 calc PR A 2
H35E H 0.8886 0.2870 0.4325 0.142 Uiso 0.50 1 calc PR A 2
H35F H 0.7949 0.2759 0.3966 0.142 Uiso 0.50 1 calc PR A 2
C36B C 0.9096(12) 0.3753(7) 0.4189(8) 0.106(6) Uiso 0.50 1 d PD A 2
H36D H 0.9149 0.4032 0.3996 0.159 Uiso 0.50 1 calc PR A 2
H36E H 0.9650 0.3577 0.4265 0.159 Uiso 0.50 1 calc PR A 2
H36F H 0.8959 0.3853 0.4488 0.159 Uiso 0.50 1 calc PR A 2
C37B C 0.864(2) 0.3332(11) 0.3448(8) 0.169(12) Uiso 0.50 1 d PD A 2
H37D H 0.8642 0.3628 0.3269 0.254 Uiso 0.50 1 calc PR A 2
H37E H 0.8218 0.3110 0.3249 0.254 Uiso 0.50 1 calc PR A 2
H37F H 0.9224 0.3191 0.3528 0.254 Uiso 0.50 1 calc PR A 2
O15 O 0.5273(3) 0.31126(14) 0.33349(18) 0.0599(11) Uani 1 1 d . A .
O16 O 0.4164(3) 0.33242(14) 0.27097(18) 0.0636(11) Uani 1 1 d . A .
C38 C 0.4658(5) 0.3025(2) 0.2959(3) 0.0594(16) Uani 1 1 d . . .
C39 C 0.4511(6) 0.2494(2) 0.2816(3) 0.084(2) Uani 1 1 d . A .
C40 C 0.5268(7) 0.2185(3) 0.3096(4) 0.115(4) Uani 1 1 d . . .
H40A H 0.5813 0.2283 0.3019 0.173 Uiso 1 1 calc R A .
H40B H 0.5146 0.1852 0.3007 0.173 Uiso 1 1 calc R . .
H40C H 0.5330 0.2224 0.3442 0.173 Uiso 1 1 calc R . .
C41 C 0.4469(9) 0.2449(4) 0.2292(4) 0.136(5) Uani 1 1 d . . .
H41A H 0.5032 0.2544 0.2236 0.204 Uiso 1 1 calc R A .
H41B H 0.4003 0.2654 0.2105 0.204 Uiso 1 1 calc R . .
H41C H 0.4344 0.2119 0.2190 0.204 Uiso 1 1 calc R . .
C42 C 0.3661(8) 0.2348(3) 0.2916(5) 0.139(5) Uani 1 1 d . . .
H42A H 0.3707 0.2380 0.3261 0.209 Uiso 1 1 calc R A .
H42B H 0.3534 0.2017 0.2819 0.209 Uiso 1 1 calc R . .
H42C H 0.3188 0.2551 0.2734 0.209 Uiso 1 1 calc R . .
O17 O 0.1420(3) 0.41912(15) 0.23154(19) 0.0639(12) Uani 1 1 d . A .
O18 O 0.2522(3) 0.40449(16) 0.29671(18) 0.0645(12) Uani 1 1 d . A .
C43 C 0.1737(5) 0.4056(2) 0.2750(3) 0.0623(17) Uani 1 1 d . . .
C44 C 0.1051(4) 0.3917(3) 0.3023(3) 0.075(2) Uani 1 1 d D A .
C45A C 0.1476(10) 0.3670(5) 0.3506(5) 0.076(4) Uiso 0.56 1 d PD A 1
H45A H 0.1790 0.3386 0.3446 0.114 Uiso 0.56 1 calc PR A 1
H45B H 0.1018 0.3578 0.3664 0.114 Uiso 0.56 1 calc PR A 1
H45C H 0.1888 0.3887 0.3715 0.114 Uiso 0.56 1 calc PR A 1
C46A C 0.0387(9) 0.3571(5) 0.2706(5) 0.074(3) Uiso 0.56 1 d PD A 1
H46A H 0.0685 0.3273 0.2669 0.112 Uiso 0.56 1 calc PR A 1
H46B H 0.0145 0.3713 0.2389 0.112 Uiso 0.56 1 calc PR A 1
H46C H -0.0088 0.3506 0.2859 0.112 Uiso 0.56 1 calc PR A 1
C47A C 0.0579(11) 0.4369(5) 0.3091(7) 0.090(4) Uiso 0.56 1 d PD A 1
H47A H 0.0993 0.4587 0.3299 0.135 Uiso 0.56 1 calc PR A 1
H47B H 0.0104 0.4294 0.3242 0.135 Uiso 0.56 1 calc PR A 1
H47C H 0.0334 0.4518 0.2778 0.135 Uiso 0.56 1 calc PR A 1
C45B C 0.134(2) 0.3470(8) 0.3321(10) 0.133(10) Uiso 0.44 1 d PD A 2
H45D H 0.1941 0.3510 0.3518 0.200 Uiso 0.44 1 calc PR A 2
H45E H 0.1315 0.3198 0.3104 0.200 Uiso 0.44 1 calc PR A 2
H45F H 0.0947 0.3413 0.3530 0.200 Uiso 0.44 1 calc PR A 2
C46B C 0.0132(14) 0.3908(13) 0.2697(11) 0.173(13) Uiso 0.44 1 d PD A 2
H46D H -0.0001 0.4216 0.2535 0.260 Uiso 0.44 1 calc PR A 2
H46E H -0.0288 0.3845 0.2888 0.260 Uiso 0.44 1 calc PR A 2
H46F H 0.0089 0.3658 0.2455 0.260 Uiso 0.44 1 calc PR A 2
C47B C 0.107(2) 0.4297(9) 0.3410(10) 0.151(11) Uiso 0.44 1 d PD A 2
H47D H 0.1669 0.4326 0.3617 0.226 Uiso 0.44 1 calc PR A 2
H47E H 0.0673 0.4204 0.3606 0.226 Uiso 0.44 1 calc PR A 2
H47F H 0.0883 0.4602 0.3255 0.226 Uiso 0.44 1 calc PR A 2
O19 O 0.1124(3) 0.48780(16) 0.16176(19) 0.0667(12) Uani 1 1 d . A .
O20 O 0.1908(3) 0.55218(15) 0.15399(19) 0.0670(12) Uani 1 1 d . A .
C48 C 0.1202(5) 0.5307(2) 0.1504(3) 0.0713(19) Uani 1 1 d . . .
C49 C 0.0313(5) 0.5567(3) 0.1298(4) 0.104(3) Uani 1 1 d D A .
C50A C 0.0436(12) 0.6050(5) 0.1116(7) 0.096(5) Uiso 0.56 1 d PD A 1
H50A H 0.0840 0.6231 0.1370 0.145 Uiso 0.56 1 calc PR A 1
H50B H -0.0130 0.6213 0.1022 0.145 Uiso 0.56 1 calc PR A 1
H50C H 0.0681 0.6024 0.0836 0.145 Uiso 0.56 1 calc PR A 1
C51A C -0.0351(10) 0.5252(5) 0.0970(6) 0.090(4) Uiso 0.56 1 d PD A 1
H51A H -0.0362 0.4942 0.1124 0.135 Uiso 0.56 1 calc PR A 1
H51B H -0.0191 0.5210 0.0665 0.135 Uiso 0.56 1 calc PR A 1
H51C H -0.0932 0.5398 0.0909 0.135 Uiso 0.56 1 calc PR A 1
C52A C -0.0005(15) 0.5666(8) 0.1757(7) 0.128(7) Uiso 0.56 1 d PD A 1
H52A H -0.0108 0.5365 0.1904 0.191 Uiso 0.56 1 calc PR A 1
H52B H -0.0552 0.5849 0.1670 0.191 Uiso 0.56 1 calc PR A 1
H52C H 0.0443 0.5848 0.1987 0.191 Uiso 0.56 1 calc PR A 1
C50B C 0.029(3) 0.5599(14) 0.0761(8) 0.28(3) Uiso 0.44 1 d PD A 2
H50D H 0.0282 0.5279 0.0626 0.427 Uiso 0.44 1 calc PR A 2
H50E H 0.0820 0.5766 0.0726 0.427 Uiso 0.44 1 calc PR A 2
H50F H -0.0229 0.5773 0.0588 0.427 Uiso 0.44 1 calc PR A 2
C51B C -0.0462(17) 0.5271(9) 0.1330(12) 0.156(11) Uiso 0.44 1 d PD A 2
H51D H -0.0399 0.4951 0.1212 0.233 Uiso 0.44 1 calc PR A 2
H51E H -0.1001 0.5415 0.1133 0.233 Uiso 0.44 1 calc PR A 2
H51F H -0.0493 0.5255 0.1666 0.233 Uiso 0.44 1 calc PR A 2
C52B C 0.030(2) 0.6044(6) 0.1490(11) 0.140(10) Uiso 0.44 1 d PD A 2
H52D H 0.0879 0.6191 0.1530 0.210 Uiso 0.44 1 calc PR A 2
H52E H 0.0162 0.6029 0.1803 0.210 Uiso 0.44 1 calc PR A 2
H52F H -0.0144 0.6234 0.1267 0.210 Uiso 0.44 1 calc PR A 2
O21 O 0.3898(3) 0.59912(16) 0.06432(18) 0.0707(13) Uani 1 1 d . A .
O22 O 0.3249(3) 0.53348(16) 0.08178(17) 0.0696(13) Uani 1 1 d . A .
C53 C 0.3444(6) 0.5621(3) 0.0537(3) 0.077(2) Uani 1 1 d D . .
C54A C 0.2925(10) 0.5580(5) 0.0001(5) 0.089(4) Uiso 0.56 1 d PD A 1
C55A C 0.3176(18) 0.5099(7) -0.0156(9) 0.144(8) Uiso 0.56 1 d PD A 1
H55A H 0.3806 0.5094 -0.0134 0.216 Uiso 0.56 1 calc PR A 1
H55B H 0.2847 0.5038 -0.0489 0.216 Uiso 0.56 1 calc PR A 1
H55C H 0.3037 0.4853 0.0055 0.216 Uiso 0.56 1 calc PR A 1
C56A C 0.3179(12) 0.5976(6) -0.0296(7) 0.102(5) Uiso 0.56 1 d PD A 1
H56A H 0.3060 0.6284 -0.0167 0.154 Uiso 0.56 1 calc PR A 1
H56B H 0.2836 0.5948 -0.0631 0.154 Uiso 0.56 1 calc PR A 1
H56C H 0.3805 0.5952 -0.0281 0.154 Uiso 0.56 1 calc PR A 1
C57A C 0.1956(12) 0.5589(8) -0.0050(9) 0.142(8) Uiso 0.56 1 d PD A 1
H57A H 0.1792 0.5893 0.0068 0.212 Uiso 0.56 1 calc PR A 1
H57B H 0.1797 0.5330 0.0139 0.212 Uiso 0.56 1 calc PR A 1
H57C H 0.1644 0.5550 -0.0390 0.212 Uiso 0.56 1 calc PR A 1
C54B C 0.3489(12) 0.5409(7) 0.0029(6) 0.091(6) Uiso 0.44 1 d PD A 2
C55B C 0.403(2) 0.4964(9) 0.0072(13) 0.162(12) Uiso 0.44 1 d PD A 2
H55D H 0.4644 0.5038 0.0229 0.243 Uiso 0.44 1 calc PR A 2
H55E H 0.3986 0.4834 -0.0249 0.243 Uiso 0.44 1 calc PR A 2
H55F H 0.3811 0.4730 0.0266 0.243 Uiso 0.44 1 calc PR A 2
C56B C 0.391(2) 0.5744(9) -0.0262(10) 0.136(9) Uiso 0.44 1 d PD A 2
H56D H 0.3598 0.6048 -0.0299 0.205 Uiso 0.44 1 calc PR A 2
H56E H 0.3865 0.5606 -0.0580 0.205 Uiso 0.44 1 calc PR A 2
H56F H 0.4524 0.5792 -0.0094 0.205 Uiso 0.44 1 calc PR A 2
C57B C 0.2545(13) 0.5278(8) -0.0222(8) 0.102(6) Uiso 0.44 1 d PD A 2
H57D H 0.2177 0.5563 -0.0259 0.152 Uiso 0.44 1 calc PR A 2
H57E H 0.2330 0.5043 -0.0029 0.152 Uiso 0.44 1 calc PR A 2
H57F H 0.2522 0.5146 -0.0541 0.152 Uiso 0.44 1 calc PR A 2
O23 O 0.5505(3) 0.63650(15) 0.10357(17) 0.0644(12) Uani 1 1 d . A .
O24 O 0.6617(3) 0.61469(16) 0.16484(18) 0.0667(12) Uani 1 1 d . A .
C58 C 0.6310(5) 0.6308(2) 0.1234(3) 0.0586(16) Uani 1 1 d . . .
C59 C 0.6949(5) 0.6430(2) 0.0933(3) 0.0688(18) Uani 1 1 d . A .
C60 C 0.6502(7) 0.6652(5) 0.0464(4) 0.130(4) Uani 1 1 d . . .
H60A H 0.6210 0.6945 0.0522 0.195 Uiso 1 1 calc R A .
H60B H 0.6065 0.6432 0.0277 0.195 Uiso 1 1 calc R . .
H60C H 0.6936 0.6726 0.0284 0.195 Uiso 1 1 calc R . .
C61 C 0.7626(9) 0.6776(5) 0.1237(4) 0.163(6) Uani 1 1 d . . .
H61A H 0.7333 0.7072 0.1282 0.245 Uiso 1 1 calc R A .
H61B H 0.8082 0.6843 0.1070 0.245 Uiso 1 1 calc R . .
H61C H 0.7893 0.6633 0.1551 0.245 Uiso 1 1 calc R . .
C62 C 0.7420(10) 0.5992(4) 0.0869(5) 0.158(6) Uani 1 1 d . . .
H62A H 0.7709 0.5859 0.1185 0.237 Uiso 1 1 calc R A .
H62B H 0.7861 0.6066 0.0694 0.237 Uiso 1 1 calc R . .
H62C H 0.7001 0.5761 0.0685 0.237 Uiso 1 1 calc R . .
O25 O 0.7642(3) 0.65156(15) 0.33737(16) 0.0609(11) Uani 1 1 d . A .
O26 O 0.6527(3) 0.66522(14) 0.27326(18) 0.0660(12) Uani 1 1 d . A .
C63 C 0.7170(5) 0.6783(2) 0.3062(3) 0.0667(18) Uani 1 1 d . . .
C64 C 0.7410(5) 0.7311(2) 0.3081(3) 0.088(3) Uani 1 1 d D A .
C65A C 0.6628(12) 0.7585(7) 0.3179(9) 0.104(7) Uiso 0.50 1 d PD A 1
H65A H 0.6560 0.7500 0.3498 0.156 Uiso 0.50 1 calc PR A 1
H65B H 0.6092 0.7503 0.2933 0.156 Uiso 0.50 1 calc PR A 1
H65C H 0.6735 0.7927 0.3167 0.156 Uiso 0.50 1 calc PR A 1
C66A C 0.8333(9) 0.7416(6) 0.3406(6) 0.085(5) Uiso 0.50 1 d PD A 1
H66A H 0.8381 0.7289 0.3729 0.127 Uiso 0.50 1 calc PR A 1
H66B H 0.8430 0.7760 0.3426 0.127 Uiso 0.50 1 calc PR A 1
H66C H 0.8776 0.7267 0.3269 0.127 Uiso 0.50 1 calc PR A 1
C67A C 0.7462(17) 0.7452(8) 0.2571(6) 0.110(7) Uiso 0.50 1 d PD A 1
H67A H 0.7964 0.7293 0.2497 0.165 Uiso 0.50 1 calc PR A 1
H67B H 0.7533 0.7796 0.2555 0.165 Uiso 0.50 1 calc PR A 1
H67C H 0.6921 0.7355 0.2336 0.165 Uiso 0.50 1 calc PR A 1
C65B C 0.6620(10) 0.7636(6) 0.2954(8) 0.087(5) Uiso 0.50 1 d PD A 2
H65D H 0.6227 0.7560 0.3158 0.131 Uiso 0.50 1 calc PR A 2
H65E H 0.6309 0.7591 0.2615 0.131 Uiso 0.50 1 calc PR A 2
H65F H 0.6813 0.7966 0.3007 0.131 Uiso 0.50 1 calc PR A 2
C66B C 0.7952(13) 0.7451(7) 0.3586(5) 0.101(6) Uiso 0.50 1 d PD A 2
H66D H 0.7592 0.7415 0.3816 0.151 Uiso 0.50 1 calc PR A 2
H66E H 0.8142 0.7781 0.3583 0.151 Uiso 0.50 1 calc PR A 2
H66F H 0.8467 0.7244 0.3681 0.151 Uiso 0.50 1 calc PR A 2
C67B C 0.7891(17) 0.7399(9) 0.2679(8) 0.118(8) Uiso 0.50 1 d PD A 2
H67D H 0.8457 0.7234 0.2762 0.178 Uiso 0.50 1 calc PR A 2
H67E H 0.7988 0.7740 0.2651 0.178 Uiso 0.50 1 calc PR A 2
H67F H 0.7532 0.7277 0.2372 0.178 Uiso 0.50 1 calc PR A 2
O27 O 0.7907(3) 0.58228(15) 0.40628(17) 0.0629(11) Uani 1 1 d . A .
O28 O 0.7174(3) 0.51801(16) 0.41942(16) 0.0703(13) Uani 1 1 d . A .
C68 C 0.7696(5) 0.5507(3) 0.4334(2) 0.0672(18) Uani 1 1 d . . .
C69 C 0.8106(6) 0.5559(3) 0.4879(3) 0.091(3) Uani 1 1 d D A .
C70A C 0.7418(13) 0.5533(9) 0.5164(8) 0.105(7) Uiso 0.50 1 d PD A 1
H70A H 0.7699 0.5577 0.5507 0.158 Uiso 0.50 1 calc PR A 1
H70B H 0.7131 0.5222 0.5115 0.158 Uiso 0.50 1 calc PR A 1
H70C H 0.6979 0.5782 0.5054 0.158 Uiso 0.50 1 calc PR A 1
C71A C 0.8577(12) 0.6041(5) 0.4997(6) 0.085(5) Uiso 0.50 1 d PD A 1
H71A H 0.8925 0.6103 0.4766 0.128 Uiso 0.50 1 calc PR A 1
H71B H 0.8963 0.6032 0.5324 0.128 Uiso 0.50 1 calc PR A 1
H71C H 0.8140 0.6292 0.4976 0.128 Uiso 0.50 1 calc PR A 1
C72A C 0.8725(16) 0.5131(7) 0.5005(10) 0.125(8) Uiso 0.50 1 d PD A 1
H72A H 0.9168 0.5148 0.4820 0.188 Uiso 0.50 1 calc PR A 1
H72B H 0.8387 0.4838 0.4924 0.188 Uiso 0.50 1 calc PR A 1
H72C H 0.9016 0.5135 0.5350 0.188 Uiso 0.50 1 calc PR A 1
C70B C 0.7341(14) 0.5733(9) 0.5082(9) 0.112(8) Uiso 0.50 1 d PD A 2
H70D H 0.7140 0.6044 0.4945 0.168 Uiso 0.50 1 calc PR A 2
H70E H 0.7544 0.5760 0.5434 0.168 Uiso 0.50 1 calc PR A 2
H70F H 0.6856 0.5506 0.4998 0.168 Uiso 0.50 1 calc PR A 2
C71B C 0.8958(10) 0.5838(6) 0.5001(7) 0.087(5) Uiso 0.50 1 d PD A 2
H71D H 0.8877 0.6135 0.4818 0.130 Uiso 0.50 1 calc PR A 2
H71E H 0.9420 0.5650 0.4917 0.130 Uiso 0.50 1 calc PR A 2
H71F H 0.9128 0.5908 0.5347 0.130 Uiso 0.50 1 calc PR A 2
C72B C 0.8338(17) 0.5065(6) 0.5101(8) 0.112(7) Uiso 0.50 1 d PD A 2
H72D H 0.7810 0.4867 0.5033 0.168 Uiso 0.50 1 calc PR A 2
H72E H 0.8576 0.5094 0.5450 0.168 Uiso 0.50 1 calc PR A 2
H72F H 0.8778 0.4917 0.4960 0.168 Uiso 0.50 1 calc PR A 2
O29 O 0.5267(4) 0.52126(17) 0.3557(2) 0.0826(16) Uani 1 1 d . A .
O30 O 0.4004(4) 0.48580(18) 0.3226(2) 0.0931(18) Uani 1 1 d . A .
C73 C 0.4502(5) 0.5117(2) 0.3533(3) 0.0637(17) Uani 1 1 d . . .
C74 C 0.4095(6) 0.5342(3) 0.3906(3) 0.085(2) Uani 1 1 d D A .
C75A C 0.3831(15) 0.5852(5) 0.3774(8) 0.112(6) Uiso 0.56 1 d PD A 1
H75A H 0.3567 0.5988 0.4017 0.168 Uiso 0.56 1 calc PR A 1
H75B H 0.3405 0.5860 0.3458 0.168 Uiso 0.56 1 calc PR A 1
H75C H 0.4351 0.6036 0.3760 0.168 Uiso 0.56 1 calc PR A 1
C76A C 0.4822(13) 0.5302(8) 0.4388(6) 0.128(7) Uiso 0.56 1 d PD A 1
H76A H 0.4975 0.4968 0.4455 0.192 Uiso 0.56 1 calc PR A 1
H76B H 0.4605 0.5436 0.4650 0.192 Uiso 0.56 1 calc PR A 1
H76C H 0.5344 0.5478 0.4361 0.192 Uiso 0.56 1 calc PR A 1
C77A C 0.3312(17) 0.5061(10) 0.3991(12) 0.181(11) Uiso 0.56 1 d PD A 1
H77A H 0.3494 0.4734 0.4080 0.272 Uiso 0.56 1 calc PR A 1
H77B H 0.2835 0.5060 0.3695 0.272 Uiso 0.56 1 calc PR A 1
H77C H 0.3109 0.5210 0.4251 0.272 Uiso 0.56 1 calc PR A 1
C75B C 0.4345(18) 0.5866(5) 0.3980(10) 0.105(7) Uiso 0.44 1 d PD A 2
H75D H 0.4202 0.6029 0.3668 0.157 Uiso 0.44 1 calc PR A 2
H75E H 0.4976 0.5894 0.4129 0.157 Uiso 0.44 1 calc PR A 2
H75F H 0.4018 0.6012 0.4190 0.157 Uiso 0.44 1 calc PR A 2
C76B C 0.4269(19) 0.5018(8) 0.4340(7) 0.114(7) Uiso 0.44 1 d PD A 2
H76D H 0.4096 0.4694 0.4236 0.172 Uiso 0.44 1 calc PR A 2
H76E H 0.3928 0.5126 0.4561 0.172 Uiso 0.44 1 calc PR A 2
H76F H 0.4895 0.5025 0.4505 0.172 Uiso 0.44 1 calc PR A 2
C77B C 0.3095(14) 0.5376(17) 0.3672(17) 0.222(19) Uiso 0.44 1 d PD A 2
H77D H 0.2988 0.5589 0.3393 0.332 Uiso 0.44 1 calc PR A 2
H77E H 0.2800 0.5501 0.3907 0.332 Uiso 0.44 1 calc PR A 2
H77F H 0.2863 0.5060 0.3568 0.332 Uiso 0.44 1 calc PR A 2
O31 O 0.6591(3) 0.46044(18) 0.26514(18) 0.0739(14) Uani 1 1 d . A .
O32 O 0.6415(4) 0.51486(17) 0.2083(2) 0.0825(15) Uani 1 1 d . A .
C78 C 0.6704(4) 0.4765(2) 0.2277(3) 0.0570(15) Uani 1 1 d . . .
C79 C 0.7269(5) 0.4472(3) 0.2015(3) 0.0696(19) Uani 1 1 d D A .
C80A C 0.6785(11) 0.4046(5) 0.1771(6) 0.097(5) Uiso 0.56 1 d PD A 1
H80A H 0.7160 0.3871 0.1606 0.146 Uiso 0.56 1 calc PR A 1
H80B H 0.6250 0.4147 0.1535 0.146 Uiso 0.56 1 calc PR A 1
H80C H 0.6631 0.3840 0.2011 0.146 Uiso 0.56 1 calc PR A 1
C81A C 0.7567(15) 0.4762(6) 0.1632(7) 0.118(6) Uiso 0.56 1 d PD A 1
H81A H 0.7885 0.5045 0.1782 0.177 Uiso 0.56 1 calc PR A 1
H81B H 0.7053 0.4859 0.1378 0.177 Uiso 0.56 1 calc PR A 1
H81C H 0.7954 0.4568 0.1492 0.177 Uiso 0.56 1 calc PR A 1
C82A C 0.8131(12) 0.4337(8) 0.2368(8) 0.142(8) Uiso 0.56 1 d PD A 1
H82A H 0.8435 0.4624 0.2514 0.212 Uiso 0.56 1 calc PR A 1
H82B H 0.8499 0.4165 0.2198 0.212 Uiso 0.56 1 calc PR A 1
H82C H 0.8012 0.4133 0.2621 0.212 Uiso 0.56 1 calc PR A 1
C80B C 0.6767(19) 0.4391(11) 0.1498(7) 0.143(10) Uiso 0.44 1 d PD A 2
H80D H 0.6208 0.4236 0.1489 0.215 Uiso 0.44 1 calc PR A 2
H80E H 0.7113 0.4189 0.1339 0.215 Uiso 0.44 1 calc PR A 2
H80F H 0.6655 0.4697 0.1330 0.215 Uiso 0.44 1 calc PR A 2
C81B C 0.8124(13) 0.4717(8) 0.2035(10) 0.113(7) Uiso 0.44 1 d PD A 2
H81D H 0.8443 0.4768 0.2371 0.169 Uiso 0.44 1 calc PR A 2
H81E H 0.8008 0.5024 0.1870 0.169 Uiso 0.44 1 calc PR A 2
H81F H 0.8477 0.4520 0.1876 0.169 Uiso 0.44 1 calc PR A 2
C82B C 0.741(2) 0.3984(7) 0.2258(11) 0.138(9) Uiso 0.44 1 d PD A 2
H82D H 0.7732 0.4021 0.2596 0.208 Uiso 0.44 1 calc PR A 2
H82E H 0.7740 0.3781 0.2092 0.208 Uiso 0.44 1 calc PR A 2
H82F H 0.6835 0.3839 0.2242 0.208 Uiso 0.44 1 calc PR A 2
O33 O 0.4402(3) 0.46464(16) 0.21394(17) 0.0632(11) Uani 1 1 d . A .
N5 N 0.4619(4) 0.4360(2) 0.1838(3) 0.0688(15) Uani 1 1 d . . .
O34 O 0.4841(4) 0.39615(19) 0.1990(2) 0.0915(17) Uani 1 1 d . A .
O35 O 0.4573(4) 0.4507(2) 0.14318(19) 0.0849(15) Uani 1 1 d . A .
O36 O 0.4573(3) 0.56080(16) 0.24066(17) 0.0675(12) Uani 1 1 d . A .
N6 N 0.4237(5) 0.5924(2) 0.2628(2) 0.0729(16) Uani 1 1 d . . .
O37 O 0.3441(4) 0.5918(2) 0.2551(3) 0.105(2) Uani 1 1 d . A .
O38 O 0.4763(4) 0.61993(19) 0.2883(2) 0.0927(17) Uani 1 1 d . A .
N91 N 0.6393(13) 0.6964(7) 0.4838(7) 0.244(8) Uiso 1 1 d D . .
C91 C 0.6195(13) 0.6802(7) 0.4443(7) 0.185(7) Uiso 1 1 d D . .
C92 C 0.6163(12) 0.6577(6) 0.3980(6) 0.196(7) Uiso 1 1 d D . .
H92A H 0.5702 0.6726 0.3728 0.294 Uiso 1 1 calc R . .
H92B H 0.6036 0.6238 0.3999 0.294 Uiso 1 1 calc R . .
H92C H 0.6730 0.6616 0.3904 0.294 Uiso 1 1 calc R . .
Cl1A Cl 0.6029(7) 0.2507(3) 0.7136(4) 0.184(3) Uiso 0.50 1 d PD D 1
C93A C 0.6571(17) 0.2969(8) 0.6854(6) 0.123(8) Uiso 0.50 1 d PD D 1
H93A H 0.6447 0.3294 0.6949 0.147 Uiso 0.50 1 calc PR D 1
H93B H 0.7212 0.2920 0.6918 0.147 Uiso 0.50 1 calc PR D 1
Cl2A Cl 0.5991(8) 0.2828(4) 0.6241(4) 0.208(4) Uiso 0.50 1 d PD D 1
N92B N 0.558(2) 0.2524(10) 0.6730(12) 0.185(10) Uiso 0.50 1 d PD E 2
C93B C 0.6196(19) 0.2814(12) 0.6795(11) 0.149(10) Uiso 0.50 1 d PD E 2
C94B C 0.6905(17) 0.2909(9) 0.6514(10) 0.130(8) Uiso 0.50 1 d PD E 2
N93A N 0.514(2) 0.6636(12) -0.1020(13) 0.172(14) Uiso 0.50 1 d PD F 1
C95A C 0.5708(18) 0.6925(11) -0.0966(13) 0.143(6) Uiso 0.50 1 d PD F 1
C96A C 0.6630(17) 0.7063(11) -0.0739(11) 0.130(9) Uiso 0.50 1 d PD F 1
N93B N 0.6287(19) 0.7220(9) -0.0942(10) 0.155(9) Uiso 0.50 1 d PD G 2
C95B C 0.603(2) 0.6871(11) -0.0826(13) 0.143(6) Uiso 0.50 1 d PD G 2
C96B C 0.524(2) 0.6542(14) -0.0848(17) 0.163(16) Uiso 0.50 1 d PD G 2

loop_
_atom_site_aniso_label
_atom_site_aniso_U_11
_atom_site_aniso_U_22
_atom_site_aniso_U_33
_atom_site_aniso_U_23
_atom_site_aniso_U_13
_atom_site_aniso_U_12
Sm1 0.04770(19) 0.04835(16) 0.05220(18) 0.00053(13) 0.00769(15) -0.00109(12)
Sm2 0.04245(19) 0.05268(17) 0.0630(2) 0.00661(14) 0.00891(16) 0.00141(12)
Sm3 0.0488(2) 0.05752(18) 0.0614(2) 0.00693(14) 0.00574(17) -0.00808(14)
Sm4 0.0515(2) 0.05092(17) 0.0572(2) 0.00285(13) 0.00197(16) -0.00594(13)
Cr1 0.0460(6) 0.0536(5) 0.0553(6) 0.0083(4) 0.0112(5) 0.0013(4)
Cr2 0.0416(6) 0.0535(5) 0.0643(6) 0.0052(4) 0.0073(5) -0.0034(4)
Cr3 0.0504(6) 0.0531(5) 0.0627(6) 0.0103(4) 0.0016(5) -0.0075(4)
Cr4 0.0468(6) 0.0527(5) 0.0558(6) -0.0006(4) 0.0045(5) -0.0055(4)
O1 0.046(2) 0.056(2) 0.057(3) 0.0039(18) 0.010(2) -0.0031(17)
O2A 0.052(5) 0.059(4) 0.043(10) 0.003(6) 0.017(5) -0.003(3)
N11B 0.052(5) 0.059(4) 0.043(10) 0.003(6) 0.017(5) -0.003(3)
O3A 0.031(7) 0.051(2) 0.057(4) 0.006(2) 0.012(4) -0.006(4)
N21B 0.031(7) 0.051(2) 0.057(4) 0.006(2) 0.012(4) -0.006(4)
O4 0.045(2) 0.053(2) 0.054(2) 0.0021(18) 0.001(2) -0.0032(17)
N1 0.059(4) 0.080(4) 0.064(4) 0.019(3) 0.014(3) 0.003(3)
C2 0.079(6) 0.111(6) 0.060(5) 0.001(4) 0.020(4) -0.014(5)
O5 0.059(3) 0.057(2) 0.052(2) 0.0030(19) 0.009(2) 0.0015(19)
C4 0.061(5) 0.157(9) 0.080(6) 0.038(6) 0.015(5) -0.011(5)
O6 0.047(3) 0.076(3) 0.058(3) 0.014(2) 0.015(2) 0.007(2)
N2 0.054(3) 0.059(3) 0.075(4) 0.005(3) 0.006(3) -0.009(2)
C9 0.074(5) 0.065(4) 0.095(6) -0.009(4) 0.000(5) -0.004(4)
C10 0.125(9) 0.075(5) 0.132(9) -0.030(5) -0.034(7) 0.019(5)
O7 0.044(2) 0.057(2) 0.069(3) 0.003(2) 0.009(2) -0.0034(18)
C11 0.075(5) 0.082(5) 0.063(4) -0.002(4) 0.001(4) -0.023(4)
C12 0.098(6) 0.083(5) 0.073(5) -0.010(4) 0.028(5) -0.036(4)
O8 0.052(3) 0.061(2) 0.061(3) 0.001(2) 0.010(2) -0.0084(19)
C13 0.052(5) 0.083(5) 0.093(6) 0.010(4) -0.003(4) -0.022(4)
C14 0.075(6) 0.103(6) 0.122(8) 0.001(6) -0.004(6) -0.040(5)
N3 0.064(4) 0.054(3) 0.097(5) 0.022(3) -0.009(4) -0.004(3)
C17 0.081(6) 0.082(5) 0.152(9) 0.043(6) 0.030(7) 0.019(4)
C18 0.096(7) 0.074(5) 0.193(12) 0.026(6) 0.065(8) 0.024(5)
O9 0.059(3) 0.057(2) 0.073(3) 0.004(2) 0.014(3) 0.004(2)
C19 0.155(11) 0.050(4) 0.140(9) 0.000(5) -0.040(8) 0.009(5)
C20 0.142(10) 0.061(5) 0.137(9) -0.017(5) -0.048(8) 0.018(5)
O10 0.058(3) 0.051(2) 0.073(3) 0.002(2) 0.005(2) -0.0035(19)
C21 0.100(7) 0.088(6) 0.113(8) 0.034(5) -0.003(6) -0.012(5)
C22 0.141(10) 0.096(7) 0.126(9) 0.036(6) 0.004(8) 0.001(6)
C23 0.128(10) 0.109(8) 0.144(11) 0.051(7) -0.002(9) -0.031(7)
C24 0.150(13) 0.194(14) 0.124(11) 0.050(10) -0.022(10) -0.042(11)
N4 0.043(3) 0.066(3) 0.068(4) 0.000(3) 0.003(3) -0.005(2)
C26 0.052(5) 0.115(6) 0.082(6) 0.010(5) 0.019(4) -0.012(4)
O11 0.042(2) 0.072(3) 0.060(3) -0.002(2) 0.005(2) -0.0054(19)
C28 0.047(4) 0.075(4) 0.109(6) 0.017(4) 0.010(4) 0.003(3)
O12 0.043(2) 0.056(2) 0.072(3) 0.003(2) 0.007(2) -0.0024(18)
C29 0.049(5) 0.107(6) 0.097(6) -0.023(5) 0.005(5) -0.020(4)
C30 0.057(5) 0.089(5) 0.086(6) -0.015(4) 0.005(4) -0.015(4)
O13 0.044(2) 0.056(2) 0.063(3) 0.0050(19) 0.006(2) -0.0020(18)
O14 0.052(3) 0.052(2) 0.080(3) 0.011(2) 0.017(3) 0.0021(18)
C33 0.046(4) 0.059(4) 0.056(4) 0.000(3) 0.008(3) -0.002(3)
C34 0.049(4) 0.061(4) 0.093(5) 0.015(3) 0.014(4) 0.003(3)
O15 0.046(3) 0.055(2) 0.074(3) 0.008(2) 0.008(3) -0.0032(18)
O16 0.056(3) 0.052(2) 0.076(3) 0.006(2) 0.004(3) 0.000(2)
C38 0.053(4) 0.054(3) 0.067(4) 0.002(3) 0.009(4) -0.003(3)
C39 0.079(6) 0.052(4) 0.104(7) -0.001(4) -0.008(5) -0.005(3)
C40 0.119(8) 0.060(5) 0.142(9) 0.006(5) -0.014(7) 0.009(5)
C41 0.152(11) 0.099(7) 0.126(10) -0.021(6) -0.020(8) 0.045(7)
C42 0.121(9) 0.075(6) 0.224(15) -0.006(7) 0.047(10) -0.035(6)
O17 0.045(3) 0.068(3) 0.078(3) 0.013(2) 0.014(3) -0.004(2)
O18 0.046(3) 0.078(3) 0.072(3) 0.012(2) 0.018(3) -0.001(2)
C43 0.054(5) 0.059(4) 0.076(5) 0.005(3) 0.021(4) -0.003(3)
C44 0.048(4) 0.092(5) 0.088(6) 0.012(4) 0.024(4) -0.007(3)
O19 0.045(3) 0.066(3) 0.084(3) 0.011(2) 0.006(3) -0.002(2)
O20 0.046(3) 0.061(3) 0.087(3) 0.006(2) 0.005(3) -0.001(2)
C48 0.058(5) 0.062(4) 0.087(5) 0.014(4) 0.005(4) 0.007(3)
C49 0.055(5) 0.076(5) 0.177(11) 0.013(6) 0.020(6) 0.002(4)
O21 0.069(3) 0.070(3) 0.065(3) 0.012(2) 0.002(3) -0.021(2)
O22 0.071(3) 0.069(3) 0.060(3) 0.006(2) 0.001(3) -0.021(2)
C53 0.082(6) 0.084(5) 0.056(4) 0.007(4) 0.000(4) -0.021(4)
O23 0.056(3) 0.067(3) 0.064(3) 0.014(2) 0.005(2) -0.011(2)
O24 0.054(3) 0.073(3) 0.066(3) 0.014(2) 0.002(3) -0.008(2)
C58 0.052(4) 0.052(3) 0.068(4) 0.001(3) 0.008(4) -0.006(3)
C59 0.066(5) 0.070(4) 0.072(5) 0.006(3) 0.021(4) -0.007(3)
C60 0.094(8) 0.197(12) 0.091(7) 0.058(8) 0.010(6) -0.013(7)
C61 0.161(12) 0.210(13) 0.113(9) 0.010(9) 0.027(9) -0.127(11)
C62 0.196(14) 0.144(10) 0.176(13) 0.039(9) 0.125(12) 0.057(10)
O25 0.060(3) 0.055(2) 0.061(3) -0.002(2) 0.004(2) -0.008(2)
O26 0.068(3) 0.049(2) 0.071(3) -0.002(2) -0.001(3) -0.007(2)
C63 0.070(5) 0.056(4) 0.069(5) -0.004(3) 0.009(4) -0.006(3)
C64 0.094(6) 0.055(4) 0.090(6) -0.007(4) -0.022(5) -0.006(4)
O27 0.061(3) 0.064(3) 0.059(3) -0.001(2) 0.007(2) -0.010(2)
O28 0.078(4) 0.071(3) 0.053(3) -0.003(2) 0.001(3) -0.023(2)
C68 0.065(5) 0.083(5) 0.048(4) -0.003(3) 0.005(4) -0.005(4)
C69 0.100(7) 0.099(6) 0.060(5) -0.004(4) -0.003(5) -0.032(5)
O29 0.072(4) 0.073(3) 0.112(5) 0.023(3) 0.040(4) 0.011(3)
O30 0.107(5) 0.070(3) 0.083(4) -0.001(3) -0.011(4) 0.011(3)
C73 0.074(5) 0.055(4) 0.061(4) 0.003(3) 0.015(4) 0.010(3)
C74 0.091(6) 0.085(5) 0.090(6) -0.005(4) 0.044(5) 0.023(4)
O31 0.081(4) 0.086(3) 0.057(3) -0.007(2) 0.021(3) -0.030(3)
O32 0.083(4) 0.062(3) 0.088(4) -0.004(3) -0.005(3) 0.002(3)
C78 0.044(4) 0.055(3) 0.067(4) -0.012(3) 0.004(3) -0.010(3)
C79 0.064(5) 0.080(4) 0.068(5) -0.016(4) 0.023(4) -0.001(3)
O33 0.054(3) 0.065(3) 0.068(3) -0.002(2) 0.010(2) -0.004(2)
N5 0.048(3) 0.069(4) 0.084(5) 0.007(3) 0.006(3) -0.003(3)
O34 0.088(4) 0.069(3) 0.104(4) 0.008(3) 0.000(4) 0.009(3)
O35 0.088(4) 0.109(4) 0.057(3) 0.006(3) 0.017(3) -0.018(3)
O36 0.073(3) 0.066(3) 0.066(3) -0.005(2) 0.023(3) 0.001(2)
N6 0.070(5) 0.079(4) 0.070(4) 0.004(3) 0.017(4) -0.001(3)
O37 0.062(4) 0.123(5) 0.131(6) 0.032(4) 0.028(4) 0.010(3)
O38 0.100(5) 0.079(3) 0.084(4) -0.010(3) -0.004(4) -0.004(3)

loop_
_atom_type_symbol
_atom_type_description
_atom_type_scat_dispersion_real
_atom_type_scat_dispersion_imag
_atom_type_scat_source
C C 0.0033 0.0016 'International Tables Vol C Tables 4.2.6.8 and 6.1.1.4'
H H 0.0000 0.0000 'International Tables Vol C Tables 4.2.6.8 and 6.1.1.4'
N N 0.0061 0.0033 'International Tables Vol C Tables 4.2.6.8 and 6.1.1.4'
O O 0.0106 0.0060 'International Tables Vol C Tables 4.2.6.8 and 6.1.1.4'
Cr Cr 0.3209 0.6236 'International Tables Vol C Tables 4.2.6.8 and 6.1.1.4'
Sm Sm -0.1638 3.4418 'International Tables Vol C Tables 4.2.6.8 and 6.1.1.4'
Cl Cl 0.1484 0.1585 'International Tables Vol C Tables 4.2.6.8 and 6.1.1.4'

loop_
_geom_angle_atom_site_label_1
_geom_angle_atom_site_label_2
_geom_angle_atom_site_label_3
_geom_angle
O31 Sm1 O5 128.17(15)
O31 Sm1 O28 149.02(17)
O5 Sm1 O28 77.71(15)
O31 Sm1 O12 75.81(16)
O5 Sm1 O12 136.94(15)
O28 Sm1 O12 73.24(16)
O31 Sm1 O29 119.0(2)
O5 Sm1 O29 76.45(16)
O28 Sm1 O29 80.2(2)
O12 Sm1 O29 127.35(16)
O31 Sm1 O14 81.95(18)
O5 Sm1 O14 74.15(14)
O28 Sm1 O14 91.35(17)
O12 Sm1 O14 75.47(14)
O29 Sm1 O14 150.51(16)
O31 Sm1 O1 67.07(15)
O5 Sm1 O1 64.39(14)
O28 Sm1 O1 141.99(14)
O12 Sm1 O1 138.51(14)
O29 Sm1 O1 87.94(17)
O14 Sm1 O1 81.50(14)
O31 Sm1 O4 84.83(16)
O5 Sm1 O4 140.40(14)
O28 Sm1 O4 80.83(15)
O12 Sm1 O4 64.18(13)
O29 Sm1 O4 67.31(15)
O14 Sm1 O4 139.49(14)
O1 Sm1 O4 127.24(13)
O30 Sm2 O6 76.52(18)
O30 Sm2 O7 133.57(17)
O6 Sm2 O7 136.09(15)
O30 Sm2 O16 149.92(18)
O6 Sm2 O16 73.82(16)
O7 Sm2 O16 74.03(15)
O30 Sm2 O18 85.1(2)
O6 Sm2 O18 78.29(15)
O7 Sm2 O18 74.76(16)
O16 Sm2 O18 93.66(15)
O30 Sm2 O1 84.71(19)
O6 Sm2 O1 65.91(14)
O7 Sm2 O1 133.96(14)
O16 Sm2 O1 78.85(14)
O18 Sm2 O1 144.14(15)
O30 Sm2 O33 87.71(19)
O6 Sm2 O33 142.00(15)
O7 Sm2 O33 78.86(14)
O16 Sm2 O33 113.06(15)
O18 Sm2 O33 135.19(15)
O1 Sm2 O33 78.53(14)
O30 Sm2 O2A 70.6(4)
O6 Sm2 O2A 140.3(2)
O7 Sm2 O2A 64.5(5)
O16 Sm2 O2A 138.5(5)
O18 Sm2 O2A 77.4(4)
O1 Sm2 O2A 130.2(5)
O33 Sm2 O2A 58.5(4)
O30 Sm2 N11B 64.2(10)
O6 Sm2 N11B 131.5(6)
O7 Sm2 N11B 69.8(10)
O16 Sm2 N11B 143.3(11)
O18 Sm2 N11B 71.4(9)
O1 Sm2 N11B 132.3(11)
O33 Sm2 N11B 65.7(8)
O8 Sm3 O9 138.20(16)
O8 Sm3 O22 74.85(15)
O9 Sm3 O22 75.59(16)
O8 Sm3 O20 74.66(15)
O9 Sm3 O20 75.76(15)
O22 Sm3 O20 88.67(18)
O8 Sm3 O2A 64.3(5)
O9 Sm3 O2A 133.6(4)
O22 Sm3 O2A 138.7(5)
O20 Sm3 O2A 75.6(5)
O8 Sm3 O3A 131.6(3)
O9 Sm3 O3A 65.9(4)
O22 Sm3 O3A 75.2(4)
O20 Sm3 O3A 141.0(4)
O2A Sm3 O3A 138.0(7)
O8 Sm3 O33 78.70(15)
O9 Sm3 O33 142.16(15)
O22 Sm3 O33 118.14(16)
O20 Sm3 O33 135.21(15)
O2A Sm3 O33 60.5(4)
O3A Sm3 O33 83.0(4)
O8 Sm3 O36 142.32(15)
O9 Sm3 O36 78.77(16)
O22 Sm3 O36 134.88(15)
O20 Sm3 O36 119.96(16)
O2A Sm3 O36 84.9(6)
O3A Sm3 O36 60.5(3)
O33 Sm3 O36 66.93(15)
O8 Sm3 N11B 69.6(10)
O9 Sm3 N11B 127.3(7)
O22 Sm3 N11B 143.1(11)
O20 Sm3 N11B 73.0(9)
O3A Sm3 N11B 137.7(11)
O33 Sm3 N11B 64.2(8)
O36 Sm3 N11B 81.5(11)
O8 Sm3 N21B 128.6(7)
O9 Sm3 N21B 68.3(11)
O22 Sm3 N21B 73.8(10)
O20 Sm3 N21B 142.9(12)
O2A Sm3 N21B 137.8(13)
O33 Sm3 N21B 81.5(12)
O36 Sm3 N21B 62.4(9)
N11B Sm3 N21B 138.0(16)
O10 Sm4 O32 132.69(17)
O10 Sm4 O11 136.50(15)
O32 Sm4 O11 76.38(17)
O10 Sm4 O24 75.54(16)
O32 Sm4 O24 82.08(18)
O11 Sm4 O24 78.95(16)
O10 Sm4 O26 74.12(15)
O32 Sm4 O26 148.51(18)
O11 Sm4 O26 72.14(16)
O24 Sm4 O26 91.91(16)
O10 Sm4 O4 132.54(15)
O32 Sm4 O4 87.99(17)
O11 Sm4 O4 65.28(14)
O24 Sm4 O4 144.20(15)
O26 Sm4 O4 78.95(14)
O10 Sm4 N21B 68.0(12)
O32 Sm4 N21B 65.4(11)
O11 Sm4 N21B 133.5(7)
O24 Sm4 N21B 70.8(9)
O26 Sm4 N21B 141.1(13)
O4 Sm4 N21B 134.6(12)
O10 Sm4 O36 77.80(15)
O32 Sm4 O36 90.70(18)
O11 Sm4 O36 141.80(15)
O24 Sm4 O36 135.42(16)
O26 Sm4 O36 114.18(16)
O4 Sm4 O36 78.68(15)
N21B Sm4 O36 66.3(8)
O10 Sm4 O3A 65.3(4)
O32 Sm4 O3A 69.6(3)
O11 Sm4 O3A 140.9(2)
O24 Sm4 O3A 77.9(3)
O26 Sm4 O3A 139.4(4)
O4 Sm4 O3A 130.1(3)
O36 Sm4 O3A 58.5(2)
O5 Cr1 O6 95.9(2)
O5 Cr1 O1 84.45(17)
O6 Cr1 O1 85.27(17)
O5 Cr1 O13 90.00(18)
O6 Cr1 O13 173.09(18)
O1 Cr1 O13 98.99(17)
O5 Cr1 O15 173.6(2)
O6 Cr1 O15 89.85(19)
O1 Cr1 O15 99.01(18)
O13 Cr1 O15 84.12(18)
O5 Cr1 N1 84.4(2)
O6 Cr1 N1 83.7(2)
O1 Cr1 N1 163.4(2)
O13 Cr1 N1 93.3(2)
O15 Cr1 N1 93.3(2)
O8 Cr2 O7 92.23(19)
O8 Cr2 O2A 82.8(4)
O7 Cr2 O2A 87.2(6)
O8 Cr2 O19 89.76(19)
O7 Cr2 O19 175.55(19)
O2A Cr2 O19 97.0(6)
O8 Cr2 O17 176.9(2)
O7 Cr2 O17 90.60(18)
O2A Cr2 O17 98.5(4)
O19 Cr2 O17 87.32(19)
O8 Cr2 N2 84.2(2)
O7 Cr2 N2 83.5(2)
O2A Cr2 N2 163.7(4)
O19 Cr2 N2 92.7(2)
O17 Cr2 N2 94.9(2)
O10 Cr3 O9 92.7(2)
O10 Cr3 O3A 87.3(4)
O9 Cr3 O3A 84.2(2)
O10 Cr3 O21 175.92(19)
O9 Cr3 O21 90.5(2)
O3A Cr3 O21 95.4(4)
O10 Cr3 O23 90.6(2)
O9 Cr3 O23 176.2(2)
O3A Cr3 O23 97.8(2)
O21 Cr3 O23 86.1(2)
O10 Cr3 N21B 87.5(12)
O9 Cr3 N21B 94.7(10)
O3A Cr3 N21B 10.5(11)
O21 Cr3 N21B 94.6(11)
O23 Cr3 N21B 87.2(10)
O11 Cr4 O12 95.61(19)
O11 Cr4 O4 84.37(18)
O12 Cr4 O4 84.46(17)
O11 Cr4 O25 88.55(19)
O12 Cr4 O25 173.7(2)
O4 Cr4 O25 100.70(18)
O11 Cr4 O27 173.80(18)
O12 Cr4 O27 89.51(19)
O4 Cr4 O27 99.65(19)
O25 Cr4 O27 86.07(18)
O11 Cr4 N4 83.3(2)
O12 Cr4 N4 83.89(18)
O4 Cr4 N4 162.10(19)
O25 Cr4 N4 91.90(19)
O27 Cr4 N4 93.8(2)
Cr1 O1 Sm2 99.71(16)
Cr1 O1 Sm1 100.26(18)
Sm2 O1 Sm1 127.31(16)
Cr1 O1 H1 109.2
Sm2 O1 H1 109.2
Sm1 O1 H1 109.2
Cr2 O2A Sm3 102.1(7)
Cr2 O2A Sm2 97.3(9)
Sm3 O2A Sm2 120.4(7)
Cr2 O2A H2A 111.8
Sm3 O2A H2A 111.8
Sm2 O2A H2A 111.8
N12B N11B Cr2 111(3)
N12B N11B Sm2 129(3)
Cr2 N11B Sm2 91.9(14)
N12B N11B Sm3 116(3)
Cr2 N11B Sm3 88.9(12)
Sm2 N11B Sm3 109.4(10)
N13B N12B N11B 173(3)
Cr3 O3A Sm3 100.5(5)
Cr3 O3A Sm4 96.5(5)
Sm3 O3A Sm4 121.3(5)
Cr3 O3A H3A 112.1
Sm3 O3A H3A 112.1
Sm4 O3A H3A 112.1
N22B N21B Cr3 113(4)
N22B N21B Sm4 129(3)
Cr3 N21B Sm4 97.2(15)
N22B N21B Sm3 109(2)
Cr3 N21B Sm3 88.5(13)
Sm4 N21B Sm3 111.7(13)
N23B N22B N21B 168(3)
Cr4 O4 Sm4 100.85(16)
Cr4 O4 Sm1 100.25(16)
Sm4 O4 Sm1 126.72(17)
Cr4 O4 H4 109.1
Sm4 O4 H4 109.1
Sm1 O4 H4 109.1
C1A N1 C5A 115.5(10)
C3B N1 C5B 117.7(11)
C3B N1 C1B 110.1(11)
C5B N1 C1B 108.2(11)
C1A N1 C3A 106.8(9)
C5A N1 C3A 107.6(10)
C1A N1 Cr1 108.0(6)
C3B N1 Cr1 107.0(7)
C5A N1 Cr1 115.5(7)
C5B N1 Cr1 112.4(7)
C1B N1 Cr1 100.0(7)
C3A N1 Cr1 102.2(7)
N1 C1A C2 108.5(9)
N1 C1A H1A1 110.0
C2 C1A H1A1 110.0
N1 C1A H1A2 110.0
C2 C1A H1A2 110.0
H1A1 C1A H1A2 108.4
C2 C1B N1 115.2(12)
C2 C1B H1B1 108.5
N1 C1B H1B1 108.5
C2 C1B H1B2 108.5
N1 C1B H1B2 108.5
H1B1 C1B H1B2 107.5
C1B C2 O5 115.6(9)
O5 C2 C1A 110.4(8)
O5 C2 H2B 109.6
C1A C2 H2B 109.6
O5 C2 H2C 109.6
C1A C2 H2C 109.6
H2B C2 H2C 108.1
C1B C2 H2D 108.4
O5 C2 H2D 108.4
C1B C2 H2E 108.4
O5 C2 H2E 108.4
H2D C2 H2E 107.4
C2 O5 Cr1 112.5(4)
C2 O5 Sm1 135.3(4)
Cr1 O5 Sm1 105.29(18)
C4 C3A N1 113.2(10)
C4 C3A H3A1 108.9
N1 C3A H3A1 108.9
C4 C3A H3A2 108.9
N1 C3A H3A2 108.9
H3A1 C3A H3A2 107.8
N1 C3B C4 110.7(11)
N1 C3B H3B1 109.5
C4 C3B H3B1 109.5
N1 C3B H3B2 109.5
C4 C3B H3B2 109.5
H3B1 C3B H3B2 108.1
O6 C4 C3A 116.3(9)
O6 C4 C3B 112.2(8)
O6 C4 H4A 108.2
C3A C4 H4A 108.2
O6 C4 H4B 108.2
C3A C4 H4B 108.2
H4A C4 H4B 107.4
O6 C4 H4C 109.2
C3B C4 H4C 109.2
O6 C4 H4D 109.2
C3B C4 H4D 109.2
H4C C4 H4D 107.9
C4 O6 Cr1 113.9(4)
C4 O6 Sm2 137.6(4)
Cr1 O6 Sm2 104.99(18)
N1 C5A C6A 117.8(12)
N1 C5A H5A1 107.9
C6A C5A H5A1 107.9
N1 C5A H5A2 107.9
C6A C5A H5A2 107.9
H5A1 C5A H5A2 107.2
C5A C6A C7A 109.3(14)
C5A C6A H6A1 109.8
C7A C6A H6A1 109.8
C5A C6A H6A2 109.8
C7A C6A H6A2 109.8
H6A1 C6A H6A2 108.3
C8A C7A C6A 110.3(16)
C8A C7A H7A1 109.6
C6A C7A H7A1 109.6
C8A C7A H7A2 109.6
C6A C7A H7A2 109.6
H7A1 C7A H7A2 108.1
C7A C8A H8A1 109.5
C7A C8A H8A2 109.5
H8A1 C8A H8A2 109.5
C7A C8A H8A3 109.5
H8A1 C8A H8A3 109.5
H8A2 C8A H8A3 109.5
N1 C5B C6B 117.0(13)
N1 C5B H5B1 108.1
C6B C5B H5B1 108.1
N1 C5B H5B2 108.1
C6B C5B H5B2 108.1
H5B1 C5B H5B2 107.3
C5B C6B C7B 114.6(17)
C5B C6B H6B1 108.6
C7B C6B H6B1 108.6
C5B C6B H6B2 108.6
C7B C6B H6B2 108.6
H6B1 C6B H6B2 107.6
C8B C7B C6B 110.9(19)
C8B C7B H7B1 109.5
C6B C7B H7B1 109.5
C8B C7B H7B2 109.5
C6B C7B H7B2 109.5
H7B1 C7B H7B2 108.0
C7B C8B H8B1 109.5
C7B C8B H8B2 109.5
H8B1 C8B H8B2 109.5
C7B C8B H8B3 109.5
H8B1 C8B H8B3 109.5
H8B2 C8B H8B3 109.5
C9 N2 C11 113.0(6)
C9 N2 C13 112.0(6)
C11 N2 C13 109.7(6)
C9 N2 Cr2 106.9(5)
C11 N2 Cr2 103.4(4)
C13 N2 Cr2 111.5(5)
C10 C9 N2 113.2(7)
C10 C9 H9A 108.9
N2 C9 H9A 108.9
C10 C9 H9B 108.9
N2 C9 H9B 108.9
H9A C9 H9B 107.8
O7 C10 C9 113.5(8)
O7 C10 H10A 108.9
C9 C10 H10A 108.9
O7 C10 H10B 108.9
C9 C10 H10B 108.9
H10A C10 H10B 107.7
C10 O7 Cr2 112.6(5)
C10 O7 Sm2 133.0(5)
Cr2 O7 Sm2 106.57(19)
N2 C11 C12 109.1(6)
N2 C11 H11A 109.9
C12 C11 H11A 109.9
N2 C11 H11B 109.9
C12 C11 H11B 109.9
H11A C11 H11B 108.3
O8 C12 C11 108.7(6)
O8 C12 H12A 109.9
C11 C12 H12A 109.9
O8 C12 H12B 109.9
C11 C12 H12B 109.9
H12A C12 H12B 108.3
C12 O8 Cr2 115.7(4)
C12 O8 Sm3 136.7(4)
Cr2 O8 Sm3 107.4(2)
N2 C13 C14 116.7(7)
N2 C13 H13A 108.1
C14 C13 H13A 108.1
N2 C13 H13B 108.1
C14 C13 H13B 108.1
H13A C13 H13B 107.3
C15B C14 C13 117.7(11)
C13 C14 C15A 105.8(10)
C13 C14 H14A 110.6
C15A C14 H14A 110.6
C13 C14 H14B 110.6
C15A C14 H14B 110.6
H14A C14 H14B 108.7
C15B C14 H14C 107.9
C13 C14 H14C 107.9
C15B C14 H14D 107.9
C13 C14 H14D 107.9
H14C C14 H14D 107.2
C16A C15A C14 112.6(16)
C16A C15A H15A 109.1
C14 C15A H15A 109.1
C16A C15A H15B 109.1
C14 C15A H15B 109.1
H15A C15A H15B 107.8
C15A C16A H16A 109.5
C15A C16A H16B 109.5
H16A C16A H16B 109.5
C15A C16A H16C 109.5
H16A C16A H16C 109.5
H16B C16A H16C 109.5
C16B C15B C14 112.8(17)
C16B C15B H15C 109.0
C14 C15B H15C 109.0
C16B C15B H15D 109.0
C14 C15B H15D 109.0
H15C C15B H15D 107.8
C15B C16B H16D 109.5
C15B C16B H16E 109.5
H16D C16B H16E 109.5
C15B C16B H16F 109.5
H16D C16B H16F 109.5
H16E C16B H16F 109.5
C17 N3 C19 115.3(9)
C17 N3 C21 110.9(7)
C19 N3 C21 110.9(7)
C17 N3 Cr3 103.9(4)
C19 N3 Cr3 104.1(5)
C21 N3 Cr3 111.3(5)
C18 C17 N3 115.1(7)
C18 C17 H17A 108.5
N3 C17 H17A 108.5
C18 C17 H17B 108.5
N3 C17 H17B 108.5
H17A C17 H17B 107.5
O9 C18 C17 114.1(8)
O9 C18 H18A 108.7
C17 C18 H18A 108.7
O9 C18 H18B 108.7
C17 C18 H18B 108.7
H18A C18 H18B 107.6
C18 O9 Cr3 114.9(5)
C18 O9 Sm3 138.7(5)
Cr3 O9 Sm3 106.07(19)
C20 C19 N3 117.7(7)
C20 C19 H19A 107.9
N3 C19 H19A 107.9
C20 C19 H19B 107.9
N3 C19 H19B 107.9
H19A C19 H19B 107.2
O10 C20 C19 117.5(8)
O10 C20 H20A 107.9
C19 C20 H20A 107.9
O10 C20 H20B 107.9
C19 C20 H20B 107.9
H20A C20 H20B 107.2
C20 O10 Cr3 113.5(5)
C20 O10 Sm4 136.5(5)
Cr3 O10 Sm4 106.28(18)
C22 C21 N3 118.9(9)
C22 C21 H21A 107.6
N3 C21 H21A 107.6
C22 C21 H21B 107.6
N3 C21 H21B 107.6
H21A C21 H21B 107.0
C21 C22 C23 110.9(9)
C21 C22 H22A 109.5
C23 C22 H22A 109.5
C21 C22 H22B 109.5
C23 C22 H22B 109.5
H22A C22 H22B 108.0
C24 C23 C22 117.4(11)
C24 C23 H23A 108.0
C22 C23 H23A 108.0
C24 C23 H23B 108.0
C22 C23 H23B 108.0
H23A C23 H23B 107.2
C23 C24 H24A 109.5
C23 C24 H24B 109.5
H24A C24 H24B 109.5
C23 C24 H24C 109.5
H24A C24 H24C 109.5
H24B C24 H24C 109.5
C25B N4 C29 124.6(10)
C29 N4 C27A 119.8(7)
C25B N4 C27B 109.7(13)
C29 N4 C27B 98.3(10)
C29 N4 C25A 102.9(7)
C27A N4 C25A 110.5(8)
C25B N4 Cr4 107.2(9)
C29 N4 Cr4 113.4(4)
C27A N4 Cr4 106.4(5)
C27B N4 Cr4 100.5(9)
C25A N4 Cr4 102.6(5)
C26 C25A N4 109.7(8)
C26 C25A H25A 109.7
N4 C25A H25A 109.7
C26 C25A H25B 109.7
N4 C25A H25B 109.7
H25A C25A H25B 108.2
N4 C25B C26 115.6(13)
N4 C25B H25C 108.4
C26 C25B H25C 108.4
N4 C25B H25D 108.4
C26 C25B H25D 108.4
H25C C25B H25D 107.4
O11 C26 C25B 113.5(9)
O11 C26 C25A 113.0(7)
O11 C26 H26A 109.0
C25A C26 H26A 109.0
O11 C26 H26B 109.0
C25A C26 H26B 109.0
H26A C26 H26B 107.8
O11 C26 H26C 108.9
C25B C26 H26C 108.9
O11 C26 H26D 108.9
C25B C26 H26D 108.9
H26C C26 H26D 107.7
C26 O11 Cr4 116.1(5)
C26 O11 Sm4 136.8(5)
Cr4 O11 Sm4 105.36(19)
N4 C27A C28 109.9(8)
N4 C27A H27A 109.7
C28 C27A H27A 109.7
N4 C27A H27B 109.7
C28 C27A H27B 109.7
H27A C27A H27B 108.2
C28 C27B N4 118.5(15)
C28 C27B H27C 107.7
N4 C27B H27C 107.7
C28 C27B H27D 107.7
N4 C27B H27D 107.7
H27C C27B H27D 107.1
C27B C28 O12 116.3(9)
O12 C28 C27A 110.5(7)
O12 C28 H28A 109.5
C27A C28 H28A 109.5
O12 C28 H28B 109.5
C27A C28 H28B 109.5
H28A C28 H28B 108.1
C27B C28 H28C 108.2
O12 C28 H28C 108.2
C27B C28 H28D 108.2
O12 C28 H28D 108.2
H28C C28 H28D 107.4
C28 O12 Cr4 113.5(4)
C28 O12 Sm1 134.5(4)
Cr4 O12 Sm1 105.66(18)
N4 C29 C30 118.5(6)
N4 C29 H29A 107.7
C30 C29 H29A 107.7
N4 C29 H29B 107.7
C30 C29 H29B 107.7
H29A C29 H29B 107.1
C29 C30 C31B 115.4(9)
C29 C30 C31A 112.8(8)
C29 C30 H30A 109.0
C31A C30 H30A 109.0
C29 C30 H30B 109.0
C31A C30 H30B 109.0
H30A C30 H30B 107.8
C29 C30 H30C 108.4
C31B C30 H30C 108.4
C29 C30 H30D 108.4
C31B C30 H30D 108.4
H30C C30 H30D 107.5
C32A C31A C30 114.5(12)
C32A C31A H31A 108.6
C30 C31A H31A 108.6
C32A C31A H31B 108.6
C30 C31A H31B 108.6
H31A C31A H31B 107.6
C31A C32A H32A 109.5
C31A C32A H32B 109.5
H32A C32A H32B 109.5
C31A C32A H32C 109.5
H32A C32A H32C 109.5
H32B C32A H32C 109.5
C32B C31B C30 114.7(15)
C32B C31B H31C 108.6
C30 C31B H31C 108.6
C32B C31B H31D 108.6
C30 C31B H31D 108.6
H31C C31B H31D 107.6
C31B C32B H32D 109.5
C31B C32B H32E 109.5
H32D C32B H32E 109.5
C31B C32B H32F 109.5
H32D C32B H32F 109.5
H32E C32B H32F 109.5
C33 O13 Cr1 130.0(4)
C33 O14 Sm1 134.3(4)
O14 C33 O13 126.1(6)
O14 C33 C34 118.5(5)
O13 C33 C34 115.4(5)
C35B C34 C37B 112.3(15)
C35B C34 C36B 110.5(13)
C37B C34 C36B 103.7(16)
C36A C34 C35A 115.3(11)
C35B C34 C33 114.5(9)
C36A C34 C33 113.6(8)
C37B C34 C33 106.5(14)
C36B C34 C33 108.7(9)
C35A C34 C33 109.5(8)
C36A C34 C37A 102.1(11)
C35A C34 C37A 111.5(10)
C33 C34 C37A 104.0(9)
C34 C35A H35A 109.5
C34 C35A H35B 109.5
H35A C35A H35B 109.5
C34 C35A H35C 109.5
H35A C35A H35C 109.5
H35B C35A H35C 109.5
C34 C36A H36A 109.5
C34 C36A H36B 109.5
H36A C36A H36B 109.5
C34 C36A H36C 109.5
H36A C36A H36C 109.5
H36B C36A H36C 109.5
C34 C37A H37A 109.5
C34 C37A H37B 109.5
H37A C37A H37B 109.5
C34 C37A H37C 109.5
H37A C37A H37C 109.5
H37B C37A H37C 109.5
C34 C35B H35D 109.5
C34 C35B H35E 109.5
H35D C35B H35E 109.5
C34 C35B H35F 109.5
H35D C35B H35F 109.5
H35E C35B H35F 109.5
C34 C36B H36D 109.5
C34 C36B H36E 109.5
H36D C36B H36E 109.5
C34 C36B H36F 109.5
H36D C36B H36F 109.5
H36E C36B H36F 109.5
C34 C37B H37D 109.5
C34 C37B H37E 109.5
H37D C37B H37E 109.5
C34 C37B H37F 109.5
H37D C37B H37F 109.5
H37E C37B H37F 109.5
C38 O15 Cr1 127.7(4)
C38 O16 Sm2 136.2(5)
O16 C38 O15 125.7(6)
O16 C38 C39 118.2(7)
O15 C38 C39 116.0(6)
C41 C39 C42 111.1(10)
C41 C39 C40 108.1(8)
C42 C39 C40 111.0(9)
C41 C39 C38 108.2(7)
C42 C39 C38 107.0(7)
C40 C39 C38 111.4(7)
C39 C40 H40A 109.5
C39 C40 H40B 109.5
H40A C40 H40B 109.5
C39 C40 H40C 109.5
H40A C40 H40C 109.5
H40B C40 H40C 109.5
C39 C41 H41A 109.5
C39 C41 H41B 109.5
H41A C41 H41B 109.5
C39 C41 H41C 109.5
H41A C41 H41C 109.5
H41B C41 H41C 109.5
C39 C42 H42A 109.5
C39 C42 H42B 109.5
H42A C42 H42B 109.5
C39 C42 H42C 109.5
H42A C42 H42C 109.5
H42B C42 H42C 109.5
C43 O17 Cr2 128.1(4)
C43 O18 Sm2 136.2(5)
O18 C43 O17 126.3(6)
O18 C43 C44 118.6(7)
O17 C43 C44 115.0(6)
C46B C44 C45B 115.7(19)
C46B C44 C47B 107(2)
C45B C44 C47B 102.9(18)
C46B C44 C43 112.0(15)
C47A C44 C43 106.6(8)
C45B C44 C43 110.4(13)
C47B C44 C43 107.8(13)
C47A C44 C45A 112.2(10)
C43 C44 C45A 112.0(8)
C47A C44 C46A 109.1(10)
C43 C44 C46A 108.6(8)
C45A C44 C46A 108.3(9)
C44 C45A H45A 109.5
C44 C45A H45B 109.5
H45A C45A H45B 109.5
C44 C45A H45C 109.5
H45A C45A H45C 109.5
H45B C45A H45C 109.5
C44 C46A H46A 109.5
C44 C46A H46B 109.5
H46A C46A H46B 109.5
C44 C46A H46C 109.5
H46A C46A H46C 109.5
H46B C46A H46C 109.5
C44 C47A H47A 109.5
C44 C47A H47B 109.5
H47A C47A H47B 109.5
C44 C47A H47C 109.5
H47A C47A H47C 109.5
H47B C47A H47C 109.5
C44 C45B H45D 109.5
C44 C45B H45E 109.5
H45D C45B H45E 109.5
C44 C45B H45F 109.5
H45D C45B H45F 109.5
H45E C45B H45F 109.5
C44 C46B H46D 109.5
C44 C46B H46E 109.5
H46D C46B H46E 109.5
C44 C46B H46F 109.5
H46D C46B H46F 109.5
H46E C46B H46F 109.5
C44 C47B H47D 109.5
C44 C47B H47E 109.5
H47D C47B H47E 109.5
C44 C47B H47F 109.5
H47D C47B H47F 109.5
H47E C47B H47F 109.5
C48 O19 Cr2 128.0(4)
C48 O20 Sm3 135.6(4)
O20 C48 O19 125.9(6)
O20 C48 C49 120.0(6)
O19 C48 C49 114.1(6)
C52B C49 C51B 113.6(13)
C50A C49 C51A 116.9(11)
C52B C49 C50B 109.0(14)
C51B C49 C50B 106.8(13)
C50A C49 C52A 103.4(11)
C51A C49 C52A 108.3(11)
C52B C49 C48 112.8(14)
C50A C49 C48 112.1(9)
C51B C49 C48 112.6(14)
C51A C49 C48 112.0(9)
C50B C49 C48 101(2)
C52A C49 C48 102.6(11)
C49 C50A H50A 109.5
C49 C50A H50B 109.5
H50A C50A H50B 109.5
C49 C50A H50C 109.5
H50A C50A H50C 109.5
H50B C50A H50C 109.5
C49 C51A H51A 109.5
C49 C51A H51B 109.5
H51A C51A H51B 109.5
C49 C51A H51C 109.5
H51A C51A H51C 109.5
H51B C51A H51C 109.5
C49 C52A H52A 109.5
C49 C52A H52B 109.5
H52A C52A H52B 109.5
C49 C52A H52C 109.5
H52A C52A H52C 109.5
H52B C52A H52C 109.5
C49 C50B H50D 109.5
C49 C50B H50E 109.5
H50D C50B H50E 109.5
C49 C50B H50F 109.5
H50D C50B H50F 109.5
H50E C50B H50F 109.5
C49 C51B H51D 109.5
C49 C51B H51E 109.5
H51D C51B H51E 109.5
C49 C51B H51F 109.5
H51D C51B H51F 109.5
H51E C51B H51F 109.5
C49 C52B H52D 109.5
C49 C52B H52E 109.5
H52D C52B H52E 109.5
C49 C52B H52F 109.5
H52D C52B H52F 109.5
H52E C52B H52F 109.5
C53 O21 Cr3 127.5(5)
C53 O22 Sm3 135.5(5)
O22 C53 O21 127.2(7)
O22 C53 C54A 116.4(8)
O21 C53 C54A 115.2(8)
O22 C53 C54B 115.5(9)
O21 C53 C54B 112.2(9)
C57A C54A C55A 108.9(16)
C57A C54A C56A 110.1(14)
C55A C54A C56A 111.4(15)
C57A C54A C53 111.2(14)
C55A C54A C53 104.5(13)
C56A C54A C53 110.7(12)
C54A C55A H55A 109.5
C54A C55A H55B 109.5
H55A C55A H55B 109.5
C54A C55A H55C 109.5
H55A C55A H55C 109.5
H55B C55A H55C 109.5
C54A C56A H56A 109.5
C54A C56A H56B 109.5
H56A C56A H56B 109.5
C54A C56A H56C 109.5
H56A C56A H56C 109.5
H56B C56A H56C 109.5
C54A C57A H57A 109.5
C54A C57A H57B 109.5
H57A C57A H57B 109.5
C54A C57A H57C 109.5
H57A C57A H57C 109.5
H57B C57A H57C 109.5
C55B C54B C56B 104(2)
C55B C54B C57B 108(2)
C56B C54B C57B 113.4(19)
C55B C54B C53 113.3(18)
C56B C54B C53 113.4(16)
C57B C54B C53 104.9(14)
C54B C55B H55D 109.5
C54B C55B H55E 109.5
H55D C55B H55E 109.5
C54B C55B H55F 109.5
H55D C55B H55F 109.5
H55E C55B H55F 109.5
C54B C56B H56D 109.5
C54B C56B H56E 109.5
H56D C56B H56E 109.5
C54B C56B H56F 109.5
H56D C56B H56F 109.5
H56E C56B H56F 109.5
C54B C57B H57D 109.5
C54B C57B H57E 109.5
H57D C57B H57E 109.5
C54B C57B H57F 109.5
H57D C57B H57F 109.5
H57E C57B H57F 109.5
C58 O23 Cr3 129.3(4)
C58 O24 Sm4 136.5(5)
O24 C58 O23 125.1(6)
O24 C58 C59 118.1(6)
O23 C58 C59 116.7(6)
C62 C59 C60 112.0(9)
C62 C59 C58 107.9(7)
C60 C59 C58 112.3(7)
C62 C59 C61 107.6(10)
C60 C59 C61 110.2(8)
C58 C59 C61 106.5(7)
C59 C60 H60A 109.5
C59 C60 H60B 109.5
H60A C60 H60B 109.5
C59 C60 H60C 109.5
H60A C60 H60C 109.5
H60B C60 H60C 109.5
C59 C61 H61A 109.5
C59 C61 H61B 109.5
H61A C61 H61B 109.5
C59 C61 H61C 109.5
H61A C61 H61C 109.5
H61B C61 H61C 109.5
C59 C62 H62A 109.5
C59 C62 H62B 109.5
H62A C62 H62B 109.5
C59 C62 H62C 109.5
H62A C62 H62C 109.5
H62B C62 H62C 109.5
C63 O25 Cr4 126.6(4)
C63 O26 Sm4 135.8(4)
O26 C63 O25 125.4(6)
O26 C63 C64 117.2(6)
O25 C63 C64 117.4(6)
C65B C64 C66B 107.3(12)
C65B C64 C63 113.5(9)
C66B C64 C63 110.8(9)
C63 C64 C67A 106.7(11)
C63 C64 C65A 107.0(10)
C67A C64 C65A 106.6(14)
C63 C64 C66A 113.2(8)
C67A C64 C66A 104.7(14)
C65A C64 C66A 118.0(12)
C65B C64 C67B 104.7(14)
C66B C64 C67B 113.7(14)
C63 C64 C67B 106.8(11)
C64 C65A H65A 109.5
C64 C65A H65B 109.5
H65A C65A H65B 109.5
C64 C65A H65C 109.5
H65A C65A H65C 109.5
H65B C65A H65C 109.5
C64 C66A H66A 109.5
C64 C66A H66B 109.5
H66A C66A H66B 109.5
C64 C66A H66C 109.5
H66A C66A H66C 109.5
H66B C66A H66C 109.5
C64 C67A H67A 109.5
C64 C67A H67B 109.5
H67A C67A H67B 109.5
C64 C67A H67C 109.5
H67A C67A H67C 109.5
H67B C67A H67C 109.5
C64 C65B H65D 109.5
C64 C65B H65E 109.5
H65D C65B H65E 109.5
C64 C65B H65F 109.5
H65D C65B H65F 109.5
H65E C65B H65F 109.5
C64 C66B H66D 109.5
C64 C66B H66E 109.5
H66D C66B H66E 109.5
C64 C66B H66F 109.5
H66D C66B H66F 109.5
H66E C66B H66F 109.5
C64 C67B H67D 109.5
C64 C67B H67E 109.5
H67D C67B H67E 109.5
C64 C67B H67F 109.5
H67D C67B H67F 109.5
H67E C67B H67F 109.5
C68 O27 Cr4 128.0(4)
C68 O28 Sm1 136.4(4)
O28 C68 O27 125.3(6)
O28 C68 C69 118.2(6)
O27 C68 C69 116.4(6)
C70A C69 C72A 109.5(15)
C71B C69 C72B 105.7(13)
C70A C69 C71A 107.2(13)
C72A C69 C71A 113.5(14)
C71B C69 C68 113.5(9)
C70A C69 C68 111.8(11)
C72A C69 C68 103.8(12)
C72B C69 C68 109.1(11)
C71A C69 C68 111.0(9)
C71B C69 C70B 118.6(13)
C72B C69 C70B 104.9(14)
C68 C69 C70B 104.4(12)
C69 C70A H70A 109.5
C69 C70A H70B 109.5
H70A C70A H70B 109.5
C69 C70A H70C 109.5
H70A C70A H70C 109.5
H70B C70A H70C 109.5
C69 C71A H71A 109.5
C69 C71A H71B 109.5
H71A C71A H71B 109.5
C69 C71A H71C 109.5
H71A C71A H71C 109.5
H71B C71A H71C 109.5
C69 C72A H72A 109.5
C69 C72A H72B 109.5
H72A C72A H72B 109.5
C69 C72A H72C 109.5
H72A C72A H72C 109.5
H72B C72A H72C 109.5
C69 C70B H70D 109.5
C69 C70B H70E 109.5
H70D C70B H70E 109.5
C69 C70B H70F 109.5
H70D C70B H70F 109.5
H70E C70B H70F 109.5
C69 C71B H71D 109.5
C69 C71B H71E 109.5
H71D C71B H71E 109.5
C69 C71B H71F 109.5
H71D C71B H71F 109.5
H71E C71B H71F 109.5
C69 C72B H72D 109.5
C69 C72B H72E 109.5
H72D C72B H72E 109.5
C69 C72B H72F 109.5
H72D C72B H72F 109.5
H72E C72B H72F 109.5
C73 O29 Sm1 136.5(5)
C73 O30 Sm2 145.5(5)
O29 C73 O30 126.9(7)
O29 C73 C74 117.2(7)
O30 C73 C74 115.9(8)
C76B C74 C73 108.0(11)
C75A C74 C73 110.9(10)
C76B C74 C75B 118.8(16)
C73 C74 C75B 111.1(11)
C76B C74 C77A 62.7(15)
C75A C74 C77A 110.3(16)
C73 C74 C77A 113.4(13)
C76B C74 C77B 110(2)
C73 C74 C77B 106.7(19)
C75B C74 C77B 101(2)
C75A C74 C76A 112.5(13)
C73 C74 C76A 104.4(10)
C77A C74 C76A 105.0(16)
C74 C75A H75A 109.5
C74 C75A H75B 109.5
H75A C75A H75B 109.5
C74 C75A H75C 109.5
H75A C75A H75C 109.5
H75B C75A H75C 109.5
C74 C76A H76A 109.5
C74 C76A H76B 109.5
H76A C76A H76B 109.5
C74 C76A H76C 109.5
H76A C76A H76C 109.5
H76B C76A H76C 109.5
C74 C77A H77A 109.5
C74 C77A H77B 109.5
H77A C77A H77B 109.5
C74 C77A H77C 109.5
H77A C77A H77C 109.5
H77B C77A H77C 109.5
C74 C75B H75D 109.5
C74 C75B H75E 109.5
H75D C75B H75E 109.5
C74 C75B H75F 109.5
H75D C75B H75F 109.5
H75E C75B H75F 109.5
C74 C76B H76D 109.5
C74 C76B H76E 109.5
H76D C76B H76E 109.5
C74 C76B H76F 109.5
H76D C76B H76F 109.5
H76E C76B H76F 109.5
C74 C77B H77D 109.5
C74 C77B H77E 109.5
H77D C77B H77E 109.5
C74 C77B H77F 109.5
H77D C77B H77F 109.5
H77E C77B H77F 109.5
C78 O31 Sm1 144.5(4)
C78 O32 Sm4 138.8(5)
O31 C78 O32 126.5(7)
O31 C78 C79 117.7(6)
O32 C78 C79 115.7(6)
C81B C79 C80B 110.2(16)
C80A C79 C82A 111.7(12)
C81B C79 C82B 112.0(16)
C80B C79 C82B 106.8(17)
C80A C79 C81A 107.7(11)
C82A C79 C81A 103.1(13)
C80A C79 C78 111.7(8)
C81B C79 C78 111.1(10)
C80B C79 C78 109.8(13)
C82A C79 C78 109.7(10)
C82B C79 C78 106.8(12)
C81A C79 C78 112.7(9)
C79 C80A H80A 109.5
C79 C80A H80B 109.5
H80A C80A H80B 109.5
C79 C80A H80C 109.5
H80A C80A H80C 109.5
H80B C80A H80C 109.5
C79 C81A H81A 109.5
C79 C81A H81B 109.5
H81A C81A H81B 109.5
C79 C81A H81C 109.5
H81A C81A H81C 109.5
H81B C81A H81C 109.5
C79 C82A H82A 109.5
C79 C82A H82B 109.5
H82A C82A H82B 109.5
C79 C82A H82C 109.5
H82A C82A H82C 109.5
H82B C82A H82C 109.5
C79 C80B H80D 109.5
C79 C80B H80E 109.5
H80D C80B H80E 109.5
C79 C80B H80F 109.5
H80D C80B H80F 109.5
H80E C80B H80F 109.5
C79 C81B H81D 109.5
C79 C81B H81E 109.5
H81D C81B H81E 109.5
C79 C81B H81F 109.5
H81D C81B H81F 109.5
H81E C81B H81F 109.5
C79 C82B H82D 109.5
C79 C82B H82E 109.5
H82D C82B H82E 109.5
C79 C82B H82F 109.5
H82D C82B H82F 109.5
H82E C82B H82F 109.5
N5 O33 Sm2 108.7(4)
N5 O33 Sm3 108.8(4)
Sm2 O33 Sm3 120.51(18)
O35 N5 O34 126.4(7)
O35 N5 O33 117.8(6)
O34 N5 O33 115.8(7)
N6 O36 Sm3 110.8(4)
N6 O36 Sm4 108.6(4)
Sm3 O36 Sm4 119.58(18)
O37 N6 O38 128.5(7)
O37 N6 O36 115.9(7)
O38 N6 O36 115.6(7)
N91 C91 C92 167(2)
C91 C92 H92A 109.5
C91 C92 H92B 109.5
H92A C92 H92B 109.5
C91 C92 H92C 109.5
H92A C92 H92C 109.5
H92B C92 H92C 109.5
Cl2A C93A Cl1A 95.6(10)
Cl2A C93A H93A 112.6
Cl1A C93A H93A 112.6
Cl2A C93A H93B 112.6
Cl1A C93A H93B 112.6
H93A C93A H93B 110.1
N92B C93B C94B 132(3)
N93A C95A C96A 149(4)
N93B C95B C96B 148(4)

loop_
_geom_bond_atom_site_label_1
_geom_bond_atom_site_label_2
_geom_bond_distance
Sm1 O31 2.360(5)
Sm1 O5 2.396(4)
Sm1 O28 2.400(5)
Sm1 O12 2.405(4)
Sm1 O29 2.406(5)
Sm1 O14 2.420(4)
Sm1 O1 2.512(4)
Sm1 O4 2.518(4)
Sm2 O30 2.353(6)
Sm2 O6 2.361(4)
Sm2 O7 2.362(5)
Sm2 O16 2.410(4)
Sm2 O18 2.413(4)
Sm2 O1 2.486(4)
Sm2 O33 2.538(5)
Sm2 O2A 2.62(2)
Sm2 N11B 2.66(4)
Sm3 O8 2.332(4)
Sm3 O9 2.336(4)
Sm3 O22 2.394(5)
Sm3 O20 2.419(5)
Sm3 O2A 2.464(18)
Sm3 O3A 2.468(8)
Sm3 O33 2.544(5)
Sm3 O36 2.556(5)
Sm3 N11B 2.75(4)
Sm3 N21B 2.81(4)
Sm4 O10 2.358(4)
Sm4 O32 2.373(5)
Sm4 O11 2.380(4)
Sm4 O24 2.392(5)
Sm4 O26 2.424(4)
Sm4 O4 2.465(4)
Sm4 N21B 2.53(4)
Sm4 O36 2.568(5)
Sm4 O3A 2.611(13)
Cr1 O5 1.932(4)
Cr1 O6 1.934(4)
Cr1 O1 1.962(4)
Cr1 O13 1.987(4)
Cr1 O15 1.989(4)
Cr1 N1 2.107(6)
Cr2 O8 1.923(4)
Cr2 O7 1.930(4)
Cr2 O2A 1.94(2)
Cr2 O19 1.982(5)
Cr2 O17 1.987(5)
Cr2 N2 2.108(6)
Cr3 O10 1.929(5)
Cr3 O9 1.938(5)
Cr3 O3A 1.964(17)
Cr3 O21 1.975(5)
Cr3 O23 1.995(5)
Cr3 N21B 2.03(6)
Cr4 O11 1.923(5)
Cr4 O12 1.924(4)
Cr4 O4 1.970(4)
Cr4 O25 2.002(4)
Cr4 O27 2.008(5)
Cr4 N4 2.130(5)
O1 H1 1.0000
O2A H2A 1.0000
N11B N12B 1.184(19)
N12B N13B 1.163(15)
O3A H3A 1.0000
N21B N22B 1.18(2)
N22B N23B 1.170(18)
O4 H4 1.0000
N1 C1A 1.457(11)
N1 C3B 1.469(11)
N1 C5A 1.475(11)
N1 C5B 1.493(12)
N1 C1B 1.517(13)
N1 C3A 1.520(12)
C1A C2 1.560(15)
C1A H1A1 0.9900
C1A H1A2 0.9900
C1B C2 1.383(18)
C1B H1B1 0.9900
C1B H1B2 0.9900
C2 O5 1.412(9)
C2 H2B 0.9900
C2 H2C 0.9900
C2 H2D 0.9900
C2 H2E 0.9900
C3A C4 1.398(17)
C3A H3A1 0.9900
C3A H3A2 0.9900
C3B C4 1.493(18)
C3B H3B1 0.9900
C3B H3B2 0.9900
C4 O6 1.394(8)
C4 H4A 0.9900
C4 H4B 0.9900
C4 H4C 0.9900
C4 H4D 0.9900
C5A C6A 1.521(14)
C5A H5A1 0.9900
C5A H5A2 0.9900
C6A C7A 1.557(15)
C6A H6A1 0.9900
C6A H6A2 0.9900
C7A C8A 1.500(15)
C7A H7A1 0.9900
C7A H7A2 0.9900
C8A H8A1 0.9800
C8A H8A2 0.9800
C8A H8A3 0.9800
C5B C6B 1.510(14)
C5B H5B1 0.9900
C5B H5B2 0.9900
C6B C7B 1.534(15)
C6B H6B1 0.9900
C6B H6B2 0.9900
C7B C8B 1.486(17)
C7B H7B1 0.9900
C7B H7B2 0.9900
C8B H8B1 0.9800
C8B H8B2 0.9800
C8B H8B3 0.9800
N2 C9 1.469(9)
N2 C11 1.497(9)
N2 C13 1.502(9)
C9 C10 1.460(13)
C9 H9A 0.9900
C9 H9B 0.9900
C10 O7 1.381(9)
C10 H10A 0.9900
C10 H10B 0.9900
C11 C12 1.531(10)
C11 H11A 0.9900
C11 H11B 0.9900
C12 O8 1.422(9)
C12 H12A 0.9900
C12 H12B 0.9900
C13 C14 1.506(10)
C13 H13A 0.9900
C13 H13B 0.9900
C14 C15B 1.498(14)
C14 C15A 1.585(14)
C14 H14A 0.9900
C14 H14B 0.9900
C14 H14C 0.9900
C14 H14D 0.9900
C15A C16A 1.487(16)
C15A H15A 0.9900
C15A H15B 0.9900
C16A H16A 0.9800
C16A H16B 0.9800
C16A H16C 0.9800
C15B C16B 1.493(16)
C15B H15C 0.9900
C15B H15D 0.9900
C16B H16D 0.9800
C16B H16E 0.9800
C16B H16F 0.9800
N3 C17 1.468(10)
N3 C19 1.471(11)
N3 C21 1.534(11)
C17 C18 1.442(12)
C17 H17A 0.9900
C17 H17B 0.9900
C18 O9 1.367(9)
C18 H18A 0.9900
C18 H18B 0.9900
C19 C20 1.396(13)
C19 H19A 0.9900
C19 H19B 0.9900
C20 O10 1.383(9)
C20 H20A 0.9900
C20 H20B 0.9900
C21 C22 1.475(10)
C21 H21A 0.9900
C21 H21B 0.9900
C22 C23 1.547(12)
C22 H22A 0.9900
C22 H22B 0.9900
C23 C24 1.458(13)
C23 H23A 0.9900
C23 H23B 0.9900
C24 H24A 0.9800
C24 H24B 0.9800
C24 H24C 0.9800
N4 C25B 1.444(13)
N4 C29 1.469(8)
N4 C27A 1.472(10)
N4 C27B 1.499(13)
N4 C25A 1.522(10)
C25A C26 1.484(15)
C25A H25A 0.9900
C25A H25B 0.9900
C25B C26 1.46(2)
C25B H25C 0.9900
C25B H25D 0.9900
C26 O11 1.405(8)
C26 H26A 0.9900
C26 H26B 0.9900
C26 H26C 0.9900
C26 H26D 0.9900
C27A C28 1.529(14)
C27A H27A 0.9900
C27A H27B 0.9900
C27B C28 1.36(2)
C27B H27C 0.9900
C27B H27D 0.9900
C28 O12 1.392(8)
C28 H28A 0.9900
C28 H28B 0.9900
C28 H28C 0.9900
C28 H28D 0.9900
C29 C30 1.509(9)
C29 H29A 0.9900
C29 H29B 0.9900
C30 C31B 1.510(13)
C30 C31A 1.536(12)
C30 H30A 0.9900
C30 H30B 0.9900
C30 H30C 0.9900
C30 H30D 0.9900
C31A C32A 1.477(14)
C31A H31A 0.9900
C31A H31B 0.9900
C32A H32A 0.9800
C32A H32B 0.9800
C32A H32C 0.9800
C31B C32B 1.477(15)
C31B H31C 0.9900
C31B H31D 0.9900
C32B H32D 0.9800
C32B H32E 0.9800
C32B H32F 0.9800
O13 C33 1.270(7)
O14 C33 1.246(7)
C33 C34 1.532(9)
C34 C35B 1.495(13)
C34 C36A 1.501(12)
C34 C37B 1.510(15)
C34 C36B 1.518(13)
C34 C35A 1.524(12)
C34 C37A 1.540(12)
C35A H35A 0.9800
C35A H35B 0.9800
C35A H35C 0.9800
C36A H36A 0.9800
C36A H36B 0.9800
C36A H36C 0.9800
C37A H37A 0.9800
C37A H37B 0.9800
C37A H37C 0.9800
C35B H35D 0.9800
C35B H35E 0.9800
C35B H35F 0.9800
C36B H36D 0.9800
C36B H36E 0.9800
C36B H36F 0.9800
C37B H37D 0.9800
C37B H37E 0.9800
C37B H37F 0.9800
O15 C38 1.277(8)
O16 C38 1.243(8)
C38 C39 1.555(9)
C39 C41 1.495(14)
C39 C42 1.500(13)
C39 C40 1.528(12)
C40 H40A 0.9800
C40 H40B 0.9800
C40 H40C 0.9800
C41 H41A 0.9800
C41 H41B 0.9800
C41 H41C 0.9800
C42 H42A 0.9800
C42 H42B 0.9800
C42 H42C 0.9800
O17 C43 1.278(9)
O18 C43 1.235(8)
C43 C44 1.542(9)
C44 C46B 1.512(16)
C44 C47A 1.513(12)
C44 C45B 1.527(15)
C44 C47B 1.538(15)
C44 C45A 1.544(12)
C44 C46A 1.547(11)
C45A H45A 0.9800
C45A H45B 0.9800
C45A H45C 0.9800
C46A H46A 0.9800
C46A H46B 0.9800
C46A H46C 0.9800
C47A H47A 0.9800
C47A H47B 0.9800
C47A H47C 0.9800
C45B H45D 0.9800
C45B H45E 0.9800
C45B H45F 0.9800
C46B H46D 0.9800
C46B H46E 0.9800
C46B H46F 0.9800
C47B H47D 0.9800
C47B H47E 0.9800
C47B H47F 0.9800
O19 C48 1.267(8)
O20 C48 1.248(8)
C48 C49 1.559(11)
C49 C52B 1.458(15)
C49 C50A 1.491(12)
C49 C51B 1.502(15)
C49 C51A 1.504(13)
C49 C50B 1.539(17)
C49 C52A 1.554(14)
C50A H50A 0.9800
C50A H50B 0.9800
C50A H50C 0.9800
C51A H51A 0.9800
C51A H51B 0.9800
C51A H51C 0.9800
C52A H52A 0.9800
C52A H52B 0.9800
C52A H52C 0.9800
C50B H50D 0.9800
C50B H50E 0.9800
C50B H50F 0.9800
C51B H51D 0.9800
C51B H51E 0.9800
C51B H51F 0.9800
C52B H52D 0.9800
C52B H52E 0.9800
C52B H52F 0.9800
O21 C53 1.259(8)
O22 C53 1.236(8)
C53 C54A 1.551(16)
C53 C54B 1.594(17)
C54A C57A 1.498(15)
C54A C55A 1.513(15)
C54A C56A 1.522(14)
C55A H55A 0.9800
C55A H55B 0.9800
C55A H55C 0.9800
C56A H56A 0.9800
C56A H56B 0.9800
C56A H56C 0.9800
C57A H57A 0.9800
C57A H57B 0.9800
C57A H57C 0.9800
C54B C55B 1.504(16)
C54B C56B 1.519(16)
C54B C57B 1.524(15)
C55B H55D 0.9800
C55B H55E 0.9800
C55B H55F 0.9800
C56B H56D 0.9800
C56B H56E 0.9800
C56B H56F 0.9800
C57B H57D 0.9800
C57B H57E 0.9800
C57B H57F 0.9800
O23 C58 1.262(8)
O24 C58 1.250(8)
C58 C59 1.528(9)
C59 C62 1.476(12)
C59 C60 1.489(12)
C59 C61 1.541(12)
C60 H60A 0.9800
C60 H60B 0.9800
C60 H60C 0.9800
C61 H61A 0.9800
C61 H61B 0.9800
C61 H61C 0.9800
C62 H62A 0.9800
C62 H62B 0.9800
C62 H62C 0.9800
O25 C63 1.258(8)
O26 C63 1.251(9)
C63 C64 1.536(9)
C64 C65B 1.512(13)
C64 C66B 1.535(13)
C64 C67A 1.541(14)
C64 C65A 1.541(13)
C64 C66A 1.544(13)
C64 C67B 1.555(14)
C65A H65A 0.9800
C65A H65B 0.9800
C65A H65C 0.9800
C66A H66A 0.9800
C66A H66B 0.9800
C66A H66C 0.9800
C67A H67A 0.9800
C67A H67B 0.9800
C67A H67C 0.9800
C65B H65D 0.9800
C65B H65E 0.9800
C65B H65F 0.9800
C66B H66D 0.9800
C66B H66E 0.9800
C66B H66F 0.9800
C67B H67D 0.9800
C67B H67E 0.9800
C67B H67F 0.9800
O27 C68 1.281(8)
O28 C68 1.233(8)
C68 C69 1.543(10)
C69 C71B 1.518(13)
C69 C70A 1.520(13)
C69 C72A 1.536(14)
C69 C72B 1.538(13)
C69 C71A 1.542(12)
C69 C70B 1.548(14)
C70A H70A 0.9800
C70A H70B 0.9800
C70A H70C 0.9800
C71A H71A 0.9800
C71A H71B 0.9800
C71A H71C 0.9800
C72A H72A 0.9800
C72A H72B 0.9800
C72A H72C 0.9800
C70B H70D 0.9800
C70B H70E 0.9800
C70B H70F 0.9800
C71B H71D 0.9800
C71B H71E 0.9800
C71B H71F 0.9800
C72B H72D 0.9800
C72B H72E 0.9800
C72B H72F 0.9800
O29 C73 1.221(9)
O30 C73 1.255(9)
C73 C74 1.521(10)
C74 C76B 1.515(15)
C74 C75A 1.516(13)
C74 C75B 1.531(14)
C74 C77A 1.539(15)
C74 C77B 1.552(17)
C74 C76A 1.559(14)
C75A H75A 0.9800
C75A H75B 0.9800
C75A H75C 0.9800
C76A H76A 0.9800
C76A H76B 0.9800
C76A H76C 0.9800
C77A H77A 0.9800
C77A H77B 0.9800
C77A H77C 0.9800
C75B H75D 0.9800
C75B H75E 0.9800
C75B H75F 0.9800
C76B H76D 0.9800
C76B H76E 0.9800
C76B H76F 0.9800
C77B H77D 0.9800
C77B H77E 0.9800
C77B H77F 0.9800
O31 C78 1.221(8)
O32 C78 1.249(8)
C78 C79 1.545(9)
C79 C80A 1.498(12)
C79 C81B 1.503(14)
C79 C80B 1.510(15)
C79 C82A 1.522(14)
C79 C82B 1.534(15)
C79 C81A 1.539(13)
C80A H80A 0.9800
C80A H80B 0.9800
C80A H80C 0.9800
C81A H81A 0.9800
C81A H81B 0.9800
C81A H81C 0.9800
C82A H82A 0.9800
C82A H82B 0.9800
C82A H82C 0.9800
C80B H80D 0.9800
C80B H80E 0.9800
C80B H80F 0.9800
C81B H81D 0.9800
C81B H81E 0.9800
C81B H81F 0.9800
C82B H82D 0.9800
C82B H82E 0.9800
C82B H82F 0.9800
O33 N5 1.294(7)
N5 O35 1.223(8)
N5 O34 1.223(7)
O36 N6 1.285(7)
N6 O37 1.219(8)
N6 O38 1.231(8)
N91 C91 1.189(15)
C91 C92 1.461(15)
C92 H92A 0.9800
C92 H92B 0.9800
C92 H92C 0.9800
Cl1A C93A 1.857(17)
C93A Cl2A 1.810(17)
C93A H93A 0.9900
C93A H93B 0.9900
N92B C93B 1.252(18)
C93B C94B 1.562(18)
N93A C95A 1.192(18)
C95A C96A 1.485(19)
N93B C95B 1.142(18)
C95B C96B 1.545(19)

loop_
_geom_hbond_atom_site_label_D
_geom_hbond_atom_site_label_H
_geom_hbond_atom_site_label_A
_geom_hbond_distance_DH
_geom_hbond_distance_HA
_geom_hbond_distance_DA
_geom_hbond_angle_DHA
O1 H1 O34 1.00 2.53 3.077(8) 114.2
O4 H4 O38 1.00 2.46 3.027(7) 115.5
